data_4311213
loop_
_publ_author_name
'Akira Onoda'
'Yusuke Yamada'
'Yoshiki Nakayama'
'Kazuyuki Takahashi'
'Hiroshi Adachi'
'Taka-aki Okamura'
'Akira Nakamura'
'Hitoshi Yamamoto'
'Norikazu Ueyama'
'Drahomir Vyprachticky'
'Yoshi Okamoto'

_publ_section_title
;
 Stabilization of Calcium- and Terbium-Carboxylate Bonds by NH...O
 Hydrogen Bonds in a Mononuclear Complex: A Functional Model of the Active
 Site of Calcium-Binding Proteins
;
_journal_name_full 'Inorganic Chemistry'
_journal_page_first 4447
_journal_page_last 4455
_journal_paper_doi 10.1021/ic035075t
_journal_volume 43
_journal_year 2004
_chemical_formula_moiety 'C92 H148 Ca N12 O17 '
_chemical_formula_sum 'C92 H148 Ca N12 O17'
_chemical_formula_weight 1734.30
_chemical_name_systematic
; 
(NEt4)2[Ca{OCOC6H3(NHCO-t-Bu)2}4]-2(CH3CN)-Et2O 
;
_space_group_IT_number 9
_symmetry_cell_setting monoclinic
_symmetry_Int_Tables_number 9
_symmetry_space_group_name_Hall 'C -2yc'
_symmetry_space_group_name_H-M 'C 1 c 1'
_atom_sites_solution_hydrogens geom
_atom_sites_solution_primary direct
_atom_sites_solution_secondary difmap
_audit_creation_date 'Fri Feb 13 12:24:43 2004'
_audit_creation_method SHELXL-97
_cell_angle_alpha 90.00
_cell_angle_beta 104.58(5)
_cell_angle_gamma 90.00
_cell_formula_units_Z 4
_cell_length_a 24.67(4)
_cell_length_b 18.26(3)
_cell_length_c 22.58(3)
_cell_measurement_reflns_used 26967
_cell_measurement_temperature 100
_cell_measurement_theta_max 27.5
_cell_measurement_theta_min 3.1
_cell_volume 9844(3)
_computing_structure_refinement 'SHELXL-97 (Sheldrick, 1997)'
_computing_structure_solution 'SIR92 (Altomare et al., 1994)'
_diffrn_ambient_temperature 100
_diffrn_detector_area_resol_mean 10.00
_diffrn_measured_fraction_theta_full 0.996
_diffrn_measured_fraction_theta_max 0.996
_diffrn_measurement_device_type 'Rigaku RAXIS-RAPID Imaging Plate'
_diffrn_measurement_method \w
_diffrn_radiation_monochromator graphite
_diffrn_radiation_source 'fine-focus sealed tube'
_diffrn_radiation_type MoK\a
_diffrn_radiation_wavelength 0.71075
_diffrn_reflns_av_R_equivalents 0.0794
_diffrn_reflns_av_sigmaI/netI 0.1923
_diffrn_reflns_limit_h_max 32
_diffrn_reflns_limit_h_min -32
_diffrn_reflns_limit_k_max 23
_diffrn_reflns_limit_k_min -23
_diffrn_reflns_limit_l_max 29
_diffrn_reflns_limit_l_min -27
_diffrn_reflns_number 48188
_diffrn_reflns_theta_full 27.48
_diffrn_reflns_theta_max 27.48
_diffrn_reflns_theta_min 3.09
_exptl_absorpt_coefficient_mu 0.131
_exptl_absorpt_correction_T_max 0.981
_exptl_absorpt_correction_T_min 0.955
_exptl_absorpt_correction_type multi-scan
_exptl_absorpt_process_details '(Higashi, 1995)'
_exptl_crystal_colour colorless
_exptl_crystal_density_diffrn 1.170
_exptl_crystal_density_method 'not measured'
_exptl_crystal_description block
_exptl_crystal_F_000 3760
_exptl_crystal_size_max 0.350
_exptl_crystal_size_mid 0.300
_exptl_crystal_size_min 0.150
_refine_diff_density_max 0.381
_refine_diff_density_min -0.284
_refine_diff_density_rms 0.047
_refine_ls_abs_structure_details 'Flack H D (1983), Acta Cryst. A39, 876-881'
_refine_ls_abs_structure_Flack 0.04(3)
_refine_ls_extinction_method none
_refine_ls_goodness_of_fit_ref 1.000
_refine_ls_hydrogen_treatment mixed
_refine_ls_matrix_type full
_refine_ls_number_parameters 1091
_refine_ls_number_reflns 20556
_refine_ls_number_restraints 705
_refine_ls_restrained_S_all 0.999
_refine_ls_R_factor_all 0.1445
_refine_ls_R_factor_gt 0.0563
_refine_ls_shift/su_max 0.001
_refine_ls_shift/su_mean 0.000
_refine_ls_structure_factor_coef Fsqd
_refine_ls_weighting_details 'calc w=1/[\s^2^(Fo^2^)+(0.0117P)^2^+0.0000P] where P=(Fo^2^+2Fc^2^)/3'
_refine_ls_weighting_scheme calc
_refine_ls_wR_factor_gt 0.0762
_refine_ls_wR_factor_ref 0.0831
_reflns_number_gt 7744
_reflns_number_total 20556
_reflns_threshold_expression I>2\s(I)
_cod_data_source_file ic035075tsi20040225_084922_1.cif
_cod_data_source_block 4
_cod_original_cell_volume 9843(26)
_cod_database_code 4311213

loop_
_symmetry_equiv_pos_as_xyz
'x, y, z'
'x, -y, z+1/2'
'x+1/2, y+1/2, z'
'x+1/2, -y+1/2, z+1/2'

loop_
_atom_site_label
_atom_site_type_symbol
_atom_site_fract_x
_atom_site_fract_y
_atom_site_fract_z
_atom_site_U_iso_or_equiv
_atom_site_adp_type
_atom_site_occupancy
_atom_site_symmetry_multiplicity
_atom_site_calc_flag
_atom_site_refinement_flags
_atom_site_disorder_assembly
_atom_site_disorder_group
Ca1 Ca 0.44026(4) 0.77844(4) 0.47519(3) 0.0316(2) Uani 1 1 d . . .
O1 O 0.49235(12) 0.73636(13) 0.57870(11) 0.0394(8) Uani 1 1 d U . .
O2 O 0.40577(12) 0.77451(13) 0.56710(11) 0.0362(7) Uani 1 1 d U . .
O3 O 0.42575(13) 0.64974(13) 0.45755(12) 0.0457(8) Uani 1 1 d U . .
O4 O 0.34858(11) 0.71488(14) 0.42487(11) 0.0451(8) Uani 1 1 d U . .
O5 O 0.52261(12) 0.75314(13) 0.43170(11) 0.0387(7) Uani 1 1 d U . .
O6 O 0.44408(13) 0.78841(14) 0.36844(11) 0.0458(9) Uani 1 1 d U . .
O7 O 0.48326(12) 0.89122(12) 0.52251(11) 0.0348(7) Uani 1 1 d U . .
O8 O 0.39458(12) 0.90026(12) 0.47093(11) 0.0355(7) Uani 1 1 d U . .
O11 O 0.57798(17) 0.57862(19) 0.74700(16) 0.1169(17) Uani 1 1 d U . .
O12 O 0.35266(14) 0.88703(16) 0.73846(13) 0.0708(11) Uani 1 1 d U . .
O13 O 0.45003(15) 0.40737(16) 0.38227(15) 0.0790(11) Uani 1 1 d U . .
O14 O 0.16504(14) 0.60650(16) 0.39346(14) 0.0699(10) Uani 1 1 d U . .
O15 O 0.68666(12) 0.77185(16) 0.35627(12) 0.0549(9) Uani 1 1 d U . .
O16 O 0.37911(14) 0.67934(16) 0.16660(13) 0.0674(10) Uani 1 1 d U . .
O17 O 0.56628(12) 1.03502(14) 0.70223(12) 0.0542(9) Uani 1 1 d U . .
O18 O 0.31252(13) 1.13561(14) 0.42203(13) 0.0630(10) Uani 1 1 d U . .
O21 O 0.5159(3) 0.6863(3) 0.0507(2) 0.0869(17) Uiso 0.718(4) 1 d PD . .
O21B O 0.4857(7) 0.7032(8) 0.0322(7) 0.0869(17) Uiso 0.282(4) 1 d PD . .
N1 N 0.53883(15) 0.66407(17) 0.67714(14) 0.0382(9) Uani 1 1 d U . .
H1 H 0.5396 0.6822 0.6412 0.046 Uiso 1 1 calc R . .
N2 N 0.37718(16) 0.82161(17) 0.66280(14) 0.0455(10) Uani 1 1 d U . .
H2 H 0.3694 0.8158 0.6229 0.055 Uiso 1 1 calc R . .
N3 N 0.4290(2) 0.52184(18) 0.41199(15) 0.0525(12) Uani 1 1 d U . .
H3 H 0.4450 0.5629 0.4279 0.063 Uiso 1 1 calc R . .
N4 N 0.25394(18) 0.64597(18) 0.39996(15) 0.0482(11) Uani 1 1 d U . .
H4 H 0.2738 0.6865 0.4041 0.058 Uiso 1 1 calc R . .
N5 N 0.60933(17) 0.73612(17) 0.38731(15) 0.0479(10) Uani 1 1 d U . .
H5 H 0.5968 0.7295 0.4202 0.057 Uiso 1 1 calc R . .
N6 N 0.41950(17) 0.73416(17) 0.25846(14) 0.0430(10) Uani 1 1 d U . .
H6 H 0.4110 0.7589 0.2884 0.052 Uiso 1 1 calc R . .
N7 N 0.52117(14) 0.97829(16) 0.61323(14) 0.0363(9) Uani 1 1 d U . .
H7 H 0.5234 0.9391 0.5912 0.044 Uiso 1 1 calc R . .
N8 N 0.34585(14) 1.02684(15) 0.46214(14) 0.0379(9) Uani 1 1 d U . .
H8 H 0.3416 0.9794 0.4559 0.046 Uiso 1 1 calc R . .
N9 N 0.51309(17) 0.0116(2) 0.36955(19) 0.0592(11) Uani 1 1 d U . .
N10 N 0.35459(17) 0.46118(19) 0.12002(18) 0.0545(11) Uani 1 1 d U . .
N11 N 0.1712(2) 0.4005(3) 0.1080(3) 0.124(2) Uani 1 1 d DU . .
N12 N 0.2806(4) 0.3283(6) 0.2208(3) 0.272(6) Uani 1 1 d U . .
C1 C 0.4518(2) 0.75148(19) 0.60095(18) 0.0337(11) Uani 1 1 d U . .
C2 C 0.3738(2) 0.6529(2) 0.43174(18) 0.0430(13) Uani 1 1 d U . .
C3 C 0.4919(2) 0.7606(2) 0.3776(2) 0.0411(12) Uani 1 1 d U . .
C4 C 0.4377(2) 0.9260(2) 0.50900(18) 0.0352(11) Uani 1 1 d U . .
C11 C 0.45660(19) 0.74185(19) 0.66824(17) 0.0339(11) Uani 1 1 d U . .
C12 C 0.5002(2) 0.6954(2) 0.70378(18) 0.0409(12) Uani 1 1 d U . .
C13 C 0.5025(2) 0.6840(2) 0.76486(19) 0.0501(13) Uani 1 1 d U . .
H13 H 0.5300 0.6518 0.7881 0.060 Uiso 1 1 calc R . .
C14 C 0.4657(2) 0.7182(2) 0.79285(19) 0.0538(13) Uani 1 1 d U . .
H14 H 0.4688 0.7098 0.8351 0.065 Uiso 1 1 calc R . .
C15 C 0.4233(2) 0.7656(2) 0.75949(18) 0.0512(13) Uani 1 1 d U . .
H15 H 0.3983 0.7896 0.7790 0.061 Uiso 1 1 calc R . .
C16 C 0.41938(19) 0.7760(2) 0.69765(17) 0.0385(11) Uani 1 1 d U . .
C17 C 0.5762(2) 0.6091(2) 0.6980(2) 0.0532(14) Uani 1 1 d U . .
C18 C 0.61654(19) 0.5896(2) 0.66096(19) 0.0458(12) Uani 1 1 d U . .
C19 C 0.3472(2) 0.8734(2) 0.6836(2) 0.0577(14) Uani 1 1 d U . .
C20 C 0.3001(2) 0.9106(2) 0.6360(2) 0.0516(13) Uani 1 1 d U . .
C21 C 0.3429(2) 0.5840(2) 0.40844(18) 0.0386(12) Uani 1 1 d U . .
C22 C 0.3700(2) 0.5202(2) 0.40067(18) 0.0476(14) Uani 1 1 d U . .
C23 C 0.3411(2) 0.4548(2) 0.3809(2) 0.0604(15) Uani 1 1 d U . .
H23 H 0.3608 0.4116 0.3755 0.072 Uiso 1 1 calc R . .
C24 C 0.2831(3) 0.4547(2) 0.3693(2) 0.0623(15) Uani 1 1 d U . .
H24 H 0.2632 0.4107 0.3561 0.075 Uiso 1 1 calc R . .
C25 C 0.2539(2) 0.5163(2) 0.37652(17) 0.0469(13) Uani 1 1 d U . .
H25 H 0.2142 0.5155 0.3687 0.056 Uiso 1 1 calc R . .
C26 C 0.2845(2) 0.5818(2) 0.39609(18) 0.0468(13) Uani 1 1 d U . .
C27 C 0.4643(2) 0.4695(3) 0.40191(19) 0.0557(14) Uani 1 1 d U . .
C28 C 0.5257(2) 0.4932(2) 0.4142(2) 0.0540(14) Uani 1 1 d U . .
C29 C 0.1988(3) 0.6562(2) 0.39836(19) 0.0521(14) Uani 1 1 d U . .
C30 C 0.1793(2) 0.7359(2) 0.3990(2) 0.0538(13) Uani 1 1 d U . .
C31 C 0.51389(19) 0.7346(2) 0.32429(17) 0.0352(11) Uani 1 1 d U . .
C32 C 0.5701(2) 0.7224(2) 0.32994(18) 0.0407(11) Uani 1 1 d U . .
C33 C 0.5904(2) 0.6977(2) 0.28081(19) 0.0537(14) Uani 1 1 d U . .
H33 H 0.6294 0.6913 0.2855 0.064 Uiso 1 1 calc R . .
C34 C 0.5532(3) 0.6831(2) 0.2261(2) 0.0620(15) Uani 1 1 d U . .
H34 H 0.5667 0.6649 0.1930 0.074 Uiso 1 1 calc R . .
C35 C 0.4963(2) 0.6941(2) 0.21781(19) 0.0534(14) Uani 1 1 d U . .
H35 H 0.4712 0.6837 0.1794 0.064 Uiso 1 1 calc R . .
C36 C 0.4757(2) 0.7206(2) 0.26587(19) 0.0449(12) Uani 1 1 d U . .
C37 C 0.6633(2) 0.7580(2) 0.39726(19) 0.0488(13) Uani 1 1 d U . .
C38 C 0.6942(2) 0.7614(3) 0.46532(19) 0.0534(13) Uani 1 1 d U . .
C39 C 0.3744(2) 0.7148(2) 0.2111(2) 0.0464(13) Uani 1 1 d U . .
C40 C 0.3175(2) 0.7392(2) 0.21811(18) 0.0565(14) Uani 1 1 d DU . .
C41 C 0.43314(18) 1.00109(19) 0.53748(16) 0.0295(10) Uani 1 1 d U . .
C42 C 0.47510(18) 1.0243(2) 0.58847(18) 0.0351(11) Uani 1 1 d U . .
C43 C 0.4711(2) 1.0929(2) 0.61640(18) 0.0493(13) Uani 1 1 d U . .
H43 H 0.4997 1.1089 0.6504 0.059 Uiso 1 1 calc R . .
C44 C 0.4248(2) 1.1359(2) 0.5931(2) 0.0549(14) Uani 1 1 d U . .
H44 H 0.4210 1.1809 0.6127 0.066 Uiso 1 1 calc R . .
C45 C 0.38413(19) 1.1156(2) 0.54266(19) 0.0458(12) Uani 1 1 d U . .
H45 H 0.3532 1.1469 0.5267 0.055 Uiso 1 1 calc R . .
C46 C 0.38856(19) 1.0481(2) 0.51460(18) 0.0399(12) Uani 1 1 d U . .
C47 C 0.5631(2) 0.9846(2) 0.6660(2) 0.0430(12) Uani 1 1 d U . .
C48 C 0.60627(19) 0.9219(2) 0.67771(18) 0.0445(12) Uani 1 1 d U . .
C49 C 0.3107(2) 1.0703(2) 0.4204(2) 0.0462(12) Uani 1 1 d U . .
C50 C 0.2678(2) 1.0277(2) 0.3701(2) 0.0467(12) Uani 1 1 d U . .
C51 C 0.61239(19) 0.6365(2) 0.60446(18) 0.0580(14) Uani 1 1 d U . .
H51A H 0.6400 0.6198 0.5830 0.070 Uiso 1 1 calc R . .
H51B H 0.6197 0.6878 0.6167 0.070 Uiso 1 1 calc R . .
H51C H 0.5747 0.6321 0.5773 0.070 Uiso 1 1 calc R . .
C52 C 0.6061(2) 0.5098(2) 0.6424(2) 0.0836(17) Uani 1 1 d U . .
H52A H 0.6320 0.4948 0.6181 0.100 Uiso 1 1 calc R . .
H52B H 0.5675 0.5039 0.6180 0.100 Uiso 1 1 calc R . .
H52C H 0.6122 0.4792 0.6791 0.100 Uiso 1 1 calc R . .
C53 C 0.6762(2) 0.5980(3) 0.7041(2) 0.0810(17) Uani 1 1 d U . .
H53A H 0.7042 0.5853 0.6819 0.097 Uiso 1 1 calc R . .
H53B H 0.6801 0.5654 0.7394 0.097 Uiso 1 1 calc R . .
H53C H 0.6818 0.6488 0.7184 0.097 Uiso 1 1 calc R . .
C54 C 0.30016(19) 0.8931(2) 0.56917(18) 0.0647(15) Uani 1 1 d U . .
H54A H 0.2686 0.9181 0.5414 0.078 Uiso 1 1 calc R . .
H54B H 0.2966 0.8401 0.5624 0.078 Uiso 1 1 calc R . .
H54C H 0.3353 0.9101 0.5612 0.078 Uiso 1 1 calc R . .
C55 C 0.2445(2) 0.8842(3) 0.6460(2) 0.120(3) Uani 1 1 d U . .
H55A H 0.2136 0.9066 0.6155 0.144 Uiso 1 1 calc R . .
H55B H 0.2420 0.8983 0.6871 0.144 Uiso 1 1 calc R . .
H55C H 0.2422 0.8308 0.6420 0.144 Uiso 1 1 calc R . .
C56 C 0.3052(3) 0.9925(2) 0.6468(2) 0.116(3) Uani 1 1 d U . .
H56A H 0.2755 1.0176 0.6166 0.140 Uiso 1 1 calc R . .
H56B H 0.3418 1.0092 0.6428 0.140 Uiso 1 1 calc R . .
H56C H 0.3014 1.0035 0.6881 0.140 Uiso 1 1 calc R . .
C57 C 0.5443(2) 0.5523(3) 0.4635(2) 0.116(2) Uani 1 1 d U . .
H57A H 0.5223 0.5969 0.4511 0.139 Uiso 1 1 calc R . .
H57B H 0.5841 0.5631 0.4686 0.139 Uiso 1 1 calc R . .
H57C H 0.5384 0.5345 0.5024 0.139 Uiso 1 1 calc R . .
C58 C 0.5622(2) 0.4278(2) 0.4277(2) 0.101(2) Uani 1 1 d U . .
H58A H 0.5508 0.3923 0.3943 0.121 Uiso 1 1 calc R . .
H58B H 0.5586 0.4054 0.4660 0.121 Uiso 1 1 calc R . .
H58C H 0.6012 0.4422 0.4318 0.121 Uiso 1 1 calc R . .
C59 C 0.5322(2) 0.5266(3) 0.3525(2) 0.105(2) Uani 1 1 d U . .
H59A H 0.5036 0.5645 0.3387 0.126 Uiso 1 1 calc R . .
H59B H 0.5273 0.4879 0.3216 0.126 Uiso 1 1 calc R . .
H59C H 0.5695 0.5483 0.3587 0.126 Uiso 1 1 calc R . .
C60 C 0.1876(3) 0.7737(3) 0.3407(3) 0.156(3) Uani 1 1 d U . .
H60A H 0.2276 0.7767 0.3427 0.187 Uiso 1 1 calc R . .
H60B H 0.1717 0.8232 0.3378 0.187 Uiso 1 1 calc R . .
H60C H 0.1686 0.7453 0.3046 0.187 Uiso 1 1 calc R . .
C61 C 0.2120(3) 0.7751(3) 0.4531(3) 0.142(3) Uani 1 1 d U . .
H61A H 0.2518 0.7738 0.4535 0.171 Uiso 1 1 calc R . .
H61B H 0.2065 0.7517 0.4902 0.171 Uiso 1 1 calc R . .
H61C H 0.1994 0.8262 0.4517 0.171 Uiso 1 1 calc R . .
C62 C 0.1195(3) 0.7363(3) 0.3956(4) 0.208(5) Uani 1 1 d U . .
H62A H 0.0994 0.7093 0.3592 0.250 Uiso 1 1 calc R . .
H62B H 0.1060 0.7870 0.3931 0.250 Uiso 1 1 calc R . .
H62C H 0.1130 0.7129 0.4323 0.250 Uiso 1 1 calc R . .
C63 C 0.6620(2) 0.8044(3) 0.5018(2) 0.0904(19) Uani 1 1 d U . .
H63A H 0.6827 0.8046 0.5450 0.109 Uiso 1 1 calc R . .
H63B H 0.6252 0.7818 0.4978 0.109 Uiso 1 1 calc R . .
H63C H 0.6571 0.8548 0.4866 0.109 Uiso 1 1 calc R . .
C64 C 0.7004(2) 0.6821(3) 0.4917(2) 0.0817(18) Uani 1 1 d U . .
H64A H 0.7199 0.6836 0.5352 0.098 Uiso 1 1 calc R . .
H64B H 0.7221 0.6525 0.4696 0.098 Uiso 1 1 calc R . .
H64C H 0.6632 0.6603 0.4868 0.098 Uiso 1 1 calc R . .
C65 C 0.75182(19) 0.7917(2) 0.47224(18) 0.0610(14) Uani 1 1 d U . .
H65A H 0.7715 0.7933 0.5157 0.073 Uiso 1 1 calc R . .
H65B H 0.7492 0.8413 0.4552 0.073 Uiso 1 1 calc R . .
H65C H 0.7725 0.7603 0.4503 0.073 Uiso 1 1 calc R . .
C66 C 0.3190(2) 0.8047(2) 0.2601(2) 0.0823(18) Uani 1 1 d DU . .
H66A H 0.2808 0.8168 0.2620 0.099 Uiso 1 1 calc R . .
H66B H 0.3356 0.8467 0.2441 0.099 Uiso 1 1 calc R . .
H66C H 0.3417 0.7926 0.3012 0.099 Uiso 1 1 calc R . .
C67 C 0.2721(4) 0.7327(6) 0.1579(3) 0.075(4) Uiso 0.547(10) 1 d PD . .
H67A H 0.2362 0.7492 0.1641 0.089 Uiso 0.547(10) 1 calc PR . .
H67B H 0.2689 0.6815 0.1444 0.089 Uiso 0.547(10) 1 calc PR . .
H67C H 0.2823 0.7632 0.1266 0.089 Uiso 0.547(10) 1 calc PR . .
C67B C 0.2951(6) 0.7889(7) 0.1593(4) 0.101(6) Uiso 0.453(10) 1 d PD . .
H67D H 0.2579 0.8080 0.1592 0.122 Uiso 0.453(10) 1 calc PR . .
H67E H 0.2924 0.7594 0.1223 0.122 Uiso 0.453(10) 1 calc PR . .
H67F H 0.3209 0.8297 0.1599 0.122 Uiso 0.453(10) 1 calc PR . .
C68 C 0.3007(5) 0.6779(4) 0.2605(4) 0.069(3) Uiso 0.547(10) 1 d PD . .
H68A H 0.2641 0.6896 0.2676 0.083 Uiso 0.547(10) 1 calc PR . .
H68B H 0.3289 0.6761 0.2998 0.083 Uiso 0.547(10) 1 calc PR . .
H68C H 0.2988 0.6301 0.2403 0.083 Uiso 0.547(10) 1 calc PR . .
C68B C 0.2738(6) 0.6811(6) 0.2201(9) 0.135(7) Uiso 0.453(10) 1 d PD . .
H68D H 0.2396 0.7047 0.2251 0.162 Uiso 0.453(10) 1 calc PR . .
H68E H 0.2884 0.6480 0.2546 0.162 Uiso 0.453(10) 1 calc PR . .
H68F H 0.2654 0.6531 0.1818 0.162 Uiso 0.453(10) 1 calc PR . .
C69 C 0.5772(2) 0.8563(2) 0.6995(2) 0.0795(18) Uani 1 1 d U . .
H69A H 0.5444 0.8420 0.6671 0.095 Uiso 1 1 calc R . .
H69B H 0.5655 0.8700 0.7363 0.095 Uiso 1 1 calc R . .
H69C H 0.6034 0.8150 0.7088 0.095 Uiso 1 1 calc R . .
C70 C 0.6242(2) 0.9004(3) 0.6197(2) 0.0856(19) Uani 1 1 d U . .
H70A H 0.5913 0.8852 0.5878 0.103 Uiso 1 1 calc R . .
H70B H 0.6510 0.8597 0.6290 0.103 Uiso 1 1 calc R . .
H70C H 0.6419 0.9425 0.6051 0.103 Uiso 1 1 calc R . .
C71 C 0.6568(2) 0.9445(2) 0.7256(2) 0.0749(17) Uani 1 1 d U . .
H71A H 0.6844 0.9048 0.7327 0.090 Uiso 1 1 calc R . .
H71B H 0.6461 0.9552 0.7637 0.090 Uiso 1 1 calc R . .
H71C H 0.6730 0.9884 0.7120 0.090 Uiso 1 1 calc R . .
C72 C 0.2998(2) 0.9787(3) 0.3346(2) 0.0882(19) Uani 1 1 d U . .
H72A H 0.3224 0.9428 0.3626 0.106 Uiso 1 1 calc R . .
H72B H 0.3244 1.0091 0.3168 0.106 Uiso 1 1 calc R . .
H72C H 0.2729 0.9529 0.3018 0.106 Uiso 1 1 calc R . .
C73 C 0.2343(2) 1.0811(2) 0.3250(2) 0.0849(19) Uani 1 1 d U . .
H73A H 0.2596 1.1105 0.3073 0.102 Uiso 1 1 calc R . .
H73B H 0.2133 1.1134 0.3458 0.102 Uiso 1 1 calc R . .
H73C H 0.2081 1.0544 0.2923 0.102 Uiso 1 1 calc R . .
C74 C 0.2312(2) 0.9810(3) 0.3999(2) 0.095(2) Uani 1 1 d U . .
H74A H 0.2547 0.9468 0.4288 0.114 Uiso 1 1 calc R . .
H74B H 0.2045 0.9534 0.3684 0.114 Uiso 1 1 calc R . .
H74C H 0.2107 1.0126 0.4219 0.114 Uiso 1 1 calc R . .
C81 C 0.5604(2) 0.0005(2) 0.3399(2) 0.0612(14) Uani 1 1 d U . .
H81A H 0.5904 0.0359 0.3580 0.073 Uiso 1 1 calc R . .
H81B H 0.5468 0.0125 0.2959 0.073 Uiso 1 1 calc R . .
C82 C 0.5857(2) -0.0753(3) 0.3454(2) 0.099(2) Uani 1 1 d U . .
H82A H 0.6159 -0.0767 0.3243 0.119 Uiso 1 1 calc R . .
H82B H 0.5568 -0.1110 0.3268 0.119 Uiso 1 1 calc R . .
H82C H 0.6009 -0.0873 0.3887 0.119 Uiso 1 1 calc R . .
C83 C 0.5337(3) -0.0034(3) 0.4402(3) 0.103(2) Uani 1 1 d U . .
H83A H 0.5013 0.0016 0.4584 0.123 Uiso 1 1 calc R . .
H83B H 0.5467 -0.0548 0.4462 0.123 Uiso 1 1 calc R . .
C84 C 0.5787(3) 0.0444(4) 0.4737(2) 0.139(3) Uani 1 1 d U . .
H84A H 0.5888 0.0309 0.5171 0.166 Uiso 1 1 calc R . .
H84B H 0.5660 0.0954 0.4694 0.166 Uiso 1 1 calc R . .
H84C H 0.6115 0.0390 0.4570 0.166 Uiso 1 1 calc R . .
C85 C 0.4658(3) -0.0386(3) 0.3424(4) 0.136(3) Uani 1 1 d U . .
H85A H 0.4347 -0.0285 0.3616 0.163 Uiso 1 1 calc R . .
H85B H 0.4782 -0.0897 0.3527 0.163 Uiso 1 1 calc R . .
C86 C 0.4432(3) -0.0325(4) 0.2716(4) 0.184(4) Uani 1 1 d U . .
H86A H 0.4128 -0.0678 0.2575 0.220 Uiso 1 1 calc R . .
H86B H 0.4735 -0.0429 0.2519 0.220 Uiso 1 1 calc R . .
H86C H 0.4290 0.0172 0.2609 0.220 Uiso 1 1 calc R . .
C87 C 0.4964(2) 0.0921(2) 0.3602(2) 0.0745(17) Uani 1 1 d U . .
H87A H 0.4839 0.1022 0.3157 0.089 Uiso 1 1 calc R . .
H87B H 0.5297 0.1229 0.3772 0.089 Uiso 1 1 calc R . .
C88 C 0.4494(2) 0.1142(3) 0.3904(2) 0.102(2) Uani 1 1 d U . .
H88A H 0.4400 0.1660 0.3820 0.123 Uiso 1 1 calc R . .
H88B H 0.4620 0.1066 0.4347 0.123 Uiso 1 1 calc R . .
H88C H 0.4161 0.0841 0.3738 0.123 Uiso 1 1 calc R . .
C91 C 0.3469(3) 0.3981(2) 0.0723(2) 0.091(2) Uani 1 1 d U . .
H91A H 0.3356 0.4199 0.0308 0.109 Uiso 1 1 calc R . .
H91B H 0.3836 0.3740 0.0764 0.109 Uiso 1 1 calc R . .
C92 C 0.3053(2) 0.3411(3) 0.0770(2) 0.099(2) Uani 1 1 d U . .
H92A H 0.3040 0.3037 0.0455 0.119 Uiso 1 1 calc R . .
H92B H 0.2683 0.3636 0.0710 0.119 Uiso 1 1 calc R . .
H92C H 0.3161 0.3183 0.1175 0.119 Uiso 1 1 calc R . .
C93 C 0.2978(2) 0.4926(3) 0.1160(2) 0.0785(17) Uani 1 1 d U . .
H93A H 0.3023 0.5352 0.1440 0.094 Uiso 1 1 calc R . .
H93B H 0.2755 0.4554 0.1314 0.094 Uiso 1 1 calc R . .
C94 C 0.2638(2) 0.5176(3) 0.0523(2) 0.106(2) Uani 1 1 d U . .
H94A H 0.2272 0.5358 0.0551 0.127 Uiso 1 1 calc R . .
H94B H 0.2586 0.4761 0.0239 0.127 Uiso 1 1 calc R . .
H94C H 0.2840 0.5568 0.0373 0.127 Uiso 1 1 calc R . .
C95 C 0.3777(3) 0.4309(3) 0.1809(2) 0.107(2) Uani 1 1 d U . .
H95A H 0.4113 0.4015 0.1808 0.128 Uiso 1 1 calc R . .
H95B H 0.3497 0.3981 0.1917 0.128 Uiso 1 1 calc R . .
C96 C 0.3938(3) 0.4935(3) 0.2303(2) 0.179(4) Uani 1 1 d U . .
H96A H 0.4097 0.4717 0.2706 0.215 Uiso 1 1 calc R . .
H96B H 0.3603 0.5218 0.2314 0.215 Uiso 1 1 calc R . .
H96C H 0.4216 0.5260 0.2196 0.215 Uiso 1 1 calc R . .
C97 C 0.3905(2) 0.5202(3) 0.0983(3) 0.0859(18) Uani 1 1 d U . .
H97A H 0.3725 0.5329 0.0552 0.103 Uiso 1 1 calc R . .
H97B H 0.3910 0.5650 0.1232 0.103 Uiso 1 1 calc R . .
C98 C 0.4482(3) 0.4974(3) 0.1027(3) 0.149(3) Uani 1 1 d U . .
H98A H 0.4682 0.5368 0.0877 0.179 Uiso 1 1 calc R . .
H98B H 0.4482 0.4533 0.0779 0.179 Uiso 1 1 calc R . .
H98C H 0.4670 0.4867 0.1455 0.179 Uiso 1 1 calc R . .
C101 C 0.1606(4) 0.3697(5) 0.1481(4) 0.100(3) Uiso 0.718(4) 1 d PD . .
C102 C 0.1526(4) 0.3331(4) 0.2043(3) 0.100(3) Uiso 0.718(4) 1 d PD . .
H101 H 0.1718 0.2857 0.2094 0.119 Uiso 0.718(4) 1 calc PR . .
H102 H 0.1125 0.3255 0.2003 0.119 Uiso 0.718(4) 1 calc PR . .
H103 H 0.1681 0.3640 0.2400 0.119 Uiso 0.718(4) 1 calc PR . .
C103 C 0.1458(9) 0.3491(9) 0.1157(9) 0.100(3) Uiso 0.282(4) 1 d PD . .
C104 C 0.1210(8) 0.3048(8) 0.1579(9) 0.100(3) Uiso 0.282(4) 1 d PD . .
H104 H 0.1445 0.2618 0.1718 0.119 Uiso 0.282(4) 1 calc PR . .
H105 H 0.0832 0.2889 0.1363 0.119 Uiso 0.282(4) 1 calc PR . .
H106 H 0.1189 0.3347 0.1933 0.119 Uiso 0.282(4) 1 calc PR . .
C105 C 0.2954(3) 0.2979(4) 0.2681(4) 0.109(3) Uani 1 1 d U . .
C106 C 0.3092(2) 0.2601(2) 0.3308(2) 0.0717(17) Uani 1 1 d U . .
H107 H 0.3411 0.2846 0.3582 0.086 Uiso 1 1 calc R . .
H108 H 0.3186 0.2086 0.3260 0.086 Uiso 1 1 calc R . .
H109 H 0.2766 0.2628 0.3482 0.086 Uiso 1 1 calc R . .
C107 C 0.4684(3) 0.7160(6) 0.0037(5) 0.119(3) Uiso 0.718(4) 1 d PD . .
H110 H 0.4654 0.7697 0.0083 0.143 Uiso 0.718(4) 1 calc PR . .
H111 H 0.4728 0.7053 -0.0379 0.143 Uiso 0.718(4) 1 calc PR . .
C108 C 0.4218(3) 0.6808(5) 0.0136(4) 0.113(3) Uiso 0.718(4) 1 d PD . .
H112 H 0.3883 0.6969 -0.0171 0.136 Uiso 0.718(4) 1 calc PR . .
H113 H 0.4178 0.6929 0.0546 0.136 Uiso 0.718(4) 1 calc PR . .
H114 H 0.4262 0.6278 0.0104 0.136 Uiso 0.718(4) 1 calc PR . .
C109 C 0.5649(4) 0.7315(6) 0.0482(5) 0.171(4) Uiso 0.718(4) 1 d PD . .
H115 H 0.5656 0.7385 0.0049 0.205 Uiso 0.718(4) 1 calc PR . .
H116 H 0.5612 0.7803 0.0658 0.205 Uiso 0.718(4) 1 calc PR . .
C110 C 0.6159(5) 0.6994(6) 0.0803(5) 0.216(5) Uiso 0.718(4) 1 d PD . .
H117 H 0.6472 0.7292 0.0746 0.260 Uiso 0.718(4) 1 calc PR . .
H118 H 0.6187 0.6499 0.0647 0.260 Uiso 0.718(4) 1 calc PR . .
H119 H 0.6170 0.6970 0.1240 0.260 Uiso 0.718(4) 1 calc PR . .
C111 C 0.5294(7) 0.7502(14) 0.0208(12) 0.171(4) Uiso 0.282(4) 1 d PD . .
H120 H 0.5463 0.7799 0.0575 0.205 Uiso 0.282(4) 1 calc PR . .
H121 H 0.5592 0.7206 0.0101 0.205 Uiso 0.282(4) 1 calc PR . .
C112 C 0.5029(11) 0.7959(13) -0.0287(11) 0.216(5) Uiso 0.282(4) 1 d PD . .
H122 H 0.5313 0.8250 -0.0416 0.260 Uiso 0.282(4) 1 calc PR . .
H123 H 0.4766 0.8287 -0.0158 0.260 Uiso 0.282(4) 1 calc PR . .
H124 H 0.4826 0.7656 -0.0629 0.260 Uiso 0.282(4) 1 calc PR . .
C113 C 0.4344(7) 0.7235(12) -0.0149(9) 0.119(3) Uiso 0.282(4) 1 d PD . .
H125 H 0.4263 0.7764 -0.0129 0.143 Uiso 0.282(4) 1 calc PR . .
H126 H 0.4382 0.7116 -0.0564 0.143 Uiso 0.282(4) 1 calc PR . .
C114 C 0.3928(7) 0.6815(13) -0.0002(11) 0.113(3) Uiso 0.282(4) 1 d PD . .
H127 H 0.3570 0.6906 -0.0300 0.136 Uiso 0.282(4) 1 calc PR . .
H128 H 0.3895 0.6946 0.0408 0.136 Uiso 0.282(4) 1 calc PR . .
H129 H 0.4024 0.6295 -0.0010 0.136 Uiso 0.282(4) 1 calc PR . .

loop_
_atom_site_aniso_label
_atom_site_aniso_U_11
_atom_site_aniso_U_22
_atom_site_aniso_U_33
_atom_site_aniso_U_23
_atom_site_aniso_U_13
_atom_site_aniso_U_12
Ca1 0.0425(6) 0.0284(4) 0.0251(5) -0.0007(4) 0.0106(4) 0.0033(5)
O1 0.054(2) 0.0426(18) 0.0213(15) 0.0003(13) 0.0092(15) 0.0081(15)
O2 0.042(2) 0.0425(17) 0.0273(15) 0.0000(13) 0.0142(15) 0.0084(16)
O3 0.057(3) 0.0304(15) 0.047(2) -0.0081(14) 0.0078(18) 0.0026(17)
O4 0.050(2) 0.0309(16) 0.0494(18) -0.0105(15) 0.0031(15) -0.0029(16)
O5 0.040(2) 0.0491(18) 0.0294(16) 0.0023(13) 0.0132(15) 0.0093(14)
O6 0.054(2) 0.057(2) 0.0276(16) 0.0041(14) 0.0136(16) 0.0209(18)
O7 0.047(2) 0.0259(15) 0.0313(16) -0.0064(13) 0.0091(16) 0.0079(15)
O8 0.048(2) 0.0271(14) 0.0314(16) -0.0004(13) 0.0093(16) 0.0025(14)
O11 0.166(5) 0.115(3) 0.095(3) 0.074(2) 0.080(3) 0.084(3)
O12 0.098(3) 0.072(2) 0.045(2) -0.0061(18) 0.023(2) 0.029(2)
O13 0.095(3) 0.0428(19) 0.094(3) -0.0303(19) 0.014(2) 0.001(2)
O14 0.071(3) 0.051(2) 0.092(3) -0.0120(19) 0.029(2) -0.0200(19)
O15 0.045(2) 0.085(2) 0.0426(19) 0.0192(17) 0.0251(17) 0.0188(18)
O16 0.083(3) 0.068(2) 0.045(2) -0.0236(17) 0.0043(19) 0.019(2)
O17 0.046(2) 0.058(2) 0.050(2) -0.0219(16) -0.0048(17) 0.0103(17)
O18 0.081(3) 0.0344(18) 0.064(2) 0.0024(17) -0.0001(19) 0.0172(18)
N1 0.052(3) 0.037(2) 0.027(2) 0.0062(17) 0.0126(19) 0.0086(19)
N2 0.064(3) 0.043(2) 0.034(2) -0.0055(18) 0.019(2) 0.014(2)
N3 0.081(4) 0.030(2) 0.044(2) -0.0122(18) 0.011(3) 0.005(2)
N4 0.060(3) 0.032(2) 0.049(2) -0.0002(18) 0.007(2) -0.021(2)
N5 0.048(3) 0.066(3) 0.034(2) 0.0085(19) 0.018(2) 0.019(2)
N6 0.051(3) 0.050(2) 0.029(2) -0.0027(18) 0.011(2) 0.013(2)
N7 0.037(3) 0.0304(19) 0.039(2) -0.0100(16) 0.004(2) 0.0041(18)
N8 0.041(3) 0.0210(18) 0.045(2) -0.0002(17) 0.000(2) 0.0060(18)
N9 0.051(3) 0.053(3) 0.079(3) 0.013(2) 0.027(3) -0.011(2)
N10 0.056(3) 0.033(2) 0.073(3) -0.001(2) 0.014(3) 0.010(2)
N11 0.112(5) 0.146(5) 0.120(5) 0.018(4) 0.041(4) -0.001(4)
N12 0.263(11) 0.462(14) 0.076(5) 0.056(7) 0.018(6) 0.112(9)
C1 0.053(4) 0.020(2) 0.033(3) -0.0091(19) 0.020(3) 0.000(2)
C2 0.068(4) 0.029(3) 0.027(3) -0.005(2) 0.003(3) -0.005(3)
C3 0.051(4) 0.035(3) 0.035(3) 0.004(2) 0.007(3) 0.003(2)
C4 0.050(4) 0.026(2) 0.031(3) 0.007(2) 0.013(3) -0.012(2)
C11 0.047(3) 0.026(2) 0.029(2) -0.0002(19) 0.009(2) 0.001(2)
C12 0.063(4) 0.033(2) 0.026(2) 0.006(2) 0.009(3) -0.005(2)
C13 0.068(4) 0.041(3) 0.041(3) 0.006(2) 0.012(3) 0.010(3)
C14 0.077(4) 0.052(3) 0.036(3) 0.013(2) 0.020(3) 0.000(3)
C15 0.082(4) 0.042(3) 0.040(3) 0.000(2) 0.036(3) -0.001(3)
C16 0.053(3) 0.038(2) 0.024(2) 0.007(2) 0.010(2) 0.010(2)
C17 0.062(4) 0.046(3) 0.052(3) 0.021(3) 0.014(3) 0.007(3)
C18 0.034(3) 0.048(3) 0.048(3) 0.001(2) -0.004(3) 0.010(2)
C19 0.075(4) 0.055(3) 0.052(3) 0.002(3) 0.032(3) 0.008(3)
C20 0.059(4) 0.060(3) 0.044(3) 0.004(3) 0.027(3) 0.023(3)
C21 0.050(4) 0.026(2) 0.037(3) -0.002(2) 0.007(3) -0.001(2)
C22 0.081(5) 0.026(3) 0.030(3) -0.005(2) 0.003(3) -0.005(3)
C23 0.089(5) 0.039(3) 0.050(3) -0.006(2) 0.010(3) -0.002(3)
C24 0.094(5) 0.028(3) 0.062(3) 0.005(2) 0.014(4) -0.010(3)
C25 0.053(4) 0.037(3) 0.045(3) -0.001(2) 0.001(3) -0.007(3)
C26 0.090(5) 0.027(3) 0.027(2) 0.005(2) 0.022(3) -0.003(3)
C27 0.070(5) 0.062(4) 0.029(3) -0.004(3) 0.001(3) 0.009(3)
C28 0.081(5) 0.040(3) 0.042(3) -0.004(2) 0.018(3) 0.019(3)
C29 0.072(5) 0.045(3) 0.033(3) 0.000(2) 0.001(3) -0.009(3)
C30 0.057(4) 0.051(3) 0.048(3) -0.002(3) 0.003(3) 0.001(3)
C31 0.045(3) 0.035(2) 0.029(2) 0.011(2) 0.015(2) 0.005(2)
C32 0.058(4) 0.036(2) 0.029(3) 0.003(2) 0.012(3) 0.010(3)
C33 0.055(4) 0.069(3) 0.041(3) 0.008(3) 0.019(3) 0.019(3)
C34 0.094(5) 0.060(3) 0.041(3) -0.003(3) 0.035(3) 0.012(3)
C35 0.073(4) 0.060(3) 0.030(3) 0.004(2) 0.019(3) 0.023(3)
C36 0.057(4) 0.040(3) 0.040(3) 0.000(2) 0.015(3) 0.006(3)
C37 0.053(4) 0.055(3) 0.041(3) 0.007(2) 0.017(3) 0.032(3)
C38 0.047(4) 0.075(4) 0.037(3) -0.007(3) 0.011(3) -0.001(3)
C39 0.063(4) 0.039(3) 0.038(3) 0.008(2) 0.013(3) 0.003(3)
C40 0.052(4) 0.080(4) 0.032(3) 0.005(3) 0.001(3) 0.011(3)
C41 0.041(3) 0.025(2) 0.022(2) 0.0016(18) 0.007(2) 0.003(2)
C42 0.030(3) 0.033(2) 0.045(3) -0.001(2) 0.014(2) -0.003(2)
C43 0.060(4) 0.042(3) 0.039(3) -0.007(2) 0.002(3) 0.000(3)
C44 0.067(4) 0.032(3) 0.063(3) -0.009(2) 0.010(3) 0.012(3)
C45 0.048(4) 0.039(3) 0.050(3) -0.004(2) 0.011(3) 0.011(2)
C46 0.059(4) 0.022(2) 0.040(3) -0.005(2) 0.015(3) -0.008(2)
C47 0.043(3) 0.050(3) 0.034(3) 0.003(2) 0.006(3) -0.006(3)
C48 0.048(4) 0.047(3) 0.033(3) -0.004(2) 0.002(3) 0.000(3)
C49 0.050(4) 0.034(3) 0.053(3) 0.008(3) 0.010(3) 0.009(3)
C50 0.038(3) 0.042(3) 0.051(3) -0.002(2) -0.006(3) 0.011(2)
C51 0.064(4) 0.057(3) 0.057(3) 0.001(3) 0.022(3) 0.012(3)
C52 0.093(5) 0.051(3) 0.107(4) -0.001(3) 0.027(4) 0.008(3)
C53 0.063(4) 0.109(4) 0.062(4) -0.005(3) 0.000(3) 0.021(3)
C54 0.073(4) 0.067(3) 0.049(3) 0.003(3) 0.006(3) 0.025(3)
C55 0.082(6) 0.189(7) 0.109(5) 0.063(5) 0.059(4) 0.069(5)
C56 0.214(8) 0.049(3) 0.072(4) -0.003(3) 0.010(4) 0.044(4)
C57 0.087(5) 0.117(5) 0.133(5) -0.091(4) 0.010(4) -0.009(4)
C58 0.104(5) 0.058(3) 0.119(5) -0.005(3) -0.015(4) 0.019(4)
C59 0.132(6) 0.108(5) 0.086(4) 0.026(4) 0.048(4) 0.019(4)
C60 0.287(10) 0.065(4) 0.114(5) 0.040(4) 0.048(6) 0.044(5)
C61 0.145(7) 0.085(4) 0.146(6) -0.071(4) -0.057(5) 0.059(4)
C62 0.076(6) 0.067(4) 0.491(15) -0.042(6) 0.089(8) 0.008(4)
C63 0.052(4) 0.162(5) 0.050(3) -0.046(4) -0.002(3) 0.010(4)
C64 0.097(5) 0.083(4) 0.055(3) 0.019(3) 0.001(3) 0.007(3)
C65 0.064(4) 0.074(4) 0.047(3) -0.017(3) 0.018(3) -0.019(3)
C66 0.054(4) 0.074(4) 0.122(5) -0.030(3) 0.030(4) 0.011(3)
C69 0.097(5) 0.049(3) 0.096(4) 0.000(3) 0.030(4) -0.002(3)
C70 0.062(4) 0.142(5) 0.049(3) -0.005(3) 0.006(3) 0.055(4)
C71 0.065(4) 0.072(3) 0.067(4) -0.020(3) -0.021(3) 0.022(3)
C72 0.059(4) 0.101(4) 0.087(4) -0.057(3) -0.014(3) 0.018(3)
C73 0.095(5) 0.052(3) 0.083(4) 0.009(3) -0.024(3) 0.007(3)
C74 0.088(5) 0.133(5) 0.057(3) 0.020(3) 0.005(3) -0.048(4)
C81 0.060(4) 0.065(3) 0.064(3) 0.010(3) 0.027(3) -0.002(3)
C82 0.110(6) 0.105(5) 0.086(4) 0.049(4) 0.033(4) 0.042(4)
C83 0.131(7) 0.100(5) 0.113(5) 0.073(4) 0.095(5) 0.045(4)
C84 0.102(7) 0.260(9) 0.047(4) 0.020(5) 0.006(4) 0.004(6)
C85 0.059(5) 0.093(5) 0.268(10) -0.036(6) 0.065(6) -0.050(4)
C86 0.065(5) 0.211(8) 0.244(9) -0.181(8) -0.019(6) -0.030(5)
C87 0.107(5) 0.057(3) 0.057(3) 0.021(3) 0.016(3) 0.006(3)
C88 0.117(6) 0.130(5) 0.067(4) 0.007(4) 0.034(4) 0.044(4)
C91 0.150(7) 0.047(3) 0.097(4) -0.025(3) 0.072(4) -0.008(4)
C92 0.099(6) 0.084(4) 0.117(5) -0.028(4) 0.032(4) -0.015(4)
C93 0.092(5) 0.063(3) 0.082(4) 0.021(3) 0.024(4) 0.015(3)
C94 0.115(6) 0.107(5) 0.087(5) 0.016(4) 0.009(4) 0.014(4)
C95 0.169(7) 0.104(5) 0.039(3) 0.006(3) 0.009(4) 0.073(5)
C96 0.358(12) 0.094(4) 0.041(3) -0.020(3) -0.033(5) 0.077(6)
C97 0.074(5) 0.055(3) 0.121(5) 0.012(3) 0.010(4) -0.003(3)
C98 0.063(6) 0.138(6) 0.262(10) -0.001(6) 0.067(6) 0.012(5)
C105 0.050(5) 0.116(5) 0.168(7) -0.082(5) 0.040(5) -0.017(4)
C106 0.115(5) 0.061(3) 0.042(3) 0.007(3) 0.025(3) -0.017(3)

loop_
_atom_type_symbol
_atom_type_description
_atom_type_scat_dispersion_real
_atom_type_scat_dispersion_imag
_atom_type_scat_source
Ca Ca 0.2262 0.3064 'International Tables Vol C Tables 4.2.6.8 and 6.1.1.4'
O O 0.0106 0.0060 'International Tables Vol C Tables 4.2.6.8 and 6.1.1.4'
N N 0.0061 0.0033 'International Tables Vol C Tables 4.2.6.8 and 6.1.1.4'
C C 0.0033 0.0016 'International Tables Vol C Tables 4.2.6.8 and 6.1.1.4'
H H 0.0000 0.0000 'International Tables Vol C Tables 4.2.6.8 and 6.1.1.4'

loop_
_geom_angle_atom_site_label_1
_geom_angle_atom_site_label_2
_geom_angle_atom_site_label_3
_geom_angle
_geom_angle_site_symmetry_1
_geom_angle_site_symmetry_3
_geom_angle_publ_flag
O3 Ca1 O2 92.48(9) . . ?
O3 Ca1 O7 158.82(11) . . ?
O2 Ca1 O7 81.84(11) . . ?
O3 Ca1 O6 87.15(9) . . ?
O2 Ca1 O6 162.20(11) . . ?
O7 Ca1 O6 104.42(10) . . ?
O3 Ca1 O8 145.54(13) . . ?
O2 Ca1 O8 78.87(9) . . ?
O7 Ca1 O8 53.38(13) . . ?
O6 Ca1 O8 91.42(9) . . ?
O3 Ca1 O1 82.74(10) . . ?
O2 Ca1 O1 53.04(13) . . ?
O7 Ca1 O1 77.54(11) . . ?
O6 Ca1 O1 144.17(12) . . ?
O8 Ca1 O1 115.77(10) . . ?
O3 Ca1 O5 81.73(10) . . ?
O2 Ca1 O5 144.94(10) . . ?
O7 Ca1 O5 91.21(12) . . ?
O6 Ca1 O5 52.56(10) . . ?
O8 Ca1 O5 123.59(9) . . ?
O1 Ca1 O5 91.90(14) . . ?
O3 Ca1 O4 53.04(10) . . ?
O2 Ca1 O4 84.55(13) . . ?
O7 Ca1 O4 145.31(10) . . ?
O6 Ca1 O4 81.02(12) . . ?
O8 Ca1 O4 92.73(14) . . ?
O1 Ca1 O4 118.03(11) . . ?
O5 Ca1 O4 117.23(13) . . ?
O3 Ca1 C4 167.11(12) . . ?
O2 Ca1 C4 76.09(10) . . ?
O7 Ca1 C4 26.65(11) . . ?
O6 Ca1 C4 101.89(11) . . ?
O8 Ca1 C4 27.07(11) . . ?
O1 Ca1 C4 94.74(12) . . ?
O5 Ca1 C4 111.04(12) . . ?
O4 Ca1 C4 118.79(14) . . ?
O3 Ca1 C1 88.24(10) . . ?
O2 Ca1 C1 26.64(11) . . ?
O7 Ca1 C1 77.52(11) . . ?
O6 Ca1 C1 170.34(12) . . ?
O8 Ca1 C1 97.17(11) . . ?
O1 Ca1 C1 26.43(11) . . ?
O5 Ca1 C1 118.31(14) . . ?
O4 Ca1 C1 102.88(13) . . ?
C4 Ca1 C1 84.11(12) . . ?
O3 Ca1 C3 80.52(11) . . ?
O2 Ca1 C3 169.61(11) . . ?
O7 Ca1 C3 101.94(13) . . ?
O6 Ca1 C3 26.23(10) . . ?
O8 Ca1 C3 111.22(11) . . ?
O1 Ca1 C3 117.95(16) . . ?
O5 Ca1 C3 26.72(10) . . ?
O4 Ca1 C3 97.13(15) . . ?
C4 Ca1 C3 111.59(12) . . ?
C1 Ca1 C3 144.29(16) . . ?
O3 Ca1 C2 26.28(11) . . ?
O2 Ca1 C2 88.59(13) . . ?
O7 Ca1 C2 168.98(13) . . ?
O6 Ca1 C2 83.21(12) . . ?
O8 Ca1 C2 119.42(17) . . ?
O1 Ca1 C2 101.06(13) . . ?
O5 Ca1 C2 99.78(15) . . ?
O4 Ca1 C2 26.76(10) . . ?
C4 Ca1 C2 144.77(17) . . ?
C1 Ca1 C2 96.30(12) . . ?
C3 Ca1 C2 88.42(14) . . ?
C1 O1 Ca1 91.9(3) . . ?
C1 O2 Ca1 94.1(3) . . ?
C2 O3 Ca1 97.1(2) . . ?
C2 O4 Ca1 89.9(3) . . ?
C3 O5 Ca1 90.7(3) . . ?
C3 O6 Ca1 94.3(3) . . ?
C4 O7 Ca1 93.2(3) . . ?
C4 O8 Ca1 90.6(2) . . ?
O21B O21 C109 114.7(12) . . ?
C107 O21 C109 106.0(5) . . ?
O21 O21B C111 72.1(15) . . ?
O21 O21B C113 165(2) . . ?
C111 O21B C113 105.3(8) . . ?
C17 N1 C12 129.7(4) . . ?
C17 N1 H1 115.2 . . ?
C12 N1 H1 115.2 . . ?
C19 N2 C16 127.6(4) . . ?
C19 N2 H2 116.2 . . ?
C16 N2 H2 116.2 . . ?
C27 N3 C22 129.3(4) . . ?
C27 N3 H3 115.3 . . ?
C22 N3 H3 115.3 . . ?
C29 N4 C26 131.2(4) . . ?
C29 N4 H4 114.4 . . ?
C26 N4 H4 114.4 . . ?
C37 N5 C32 128.0(4) . . ?
C37 N5 H5 116.0 . . ?
C32 N5 H5 116.0 . . ?
C36 N6 C39 129.6(4) . . ?
C36 N6 H6 115.2 . . ?
C39 N6 H6 115.2 . . ?
C47 N7 C42 130.6(4) . . ?
C47 N7 H7 114.7 . . ?
C42 N7 H7 114.7 . . ?
C49 N8 C46 128.6(3) . . ?
C49 N8 H8 115.7 . . ?
C46 N8 H8 115.7 . . ?
C85 N9 C81 110.5(4) . . ?
C85 N9 C87 112.3(4) . . ?
C81 N9 C87 106.4(4) . . ?
C85 N9 C83 109.2(4) . . ?
C81 N9 C83 109.9(4) . . ?
C87 N9 C83 108.4(4) . . ?
C95 N10 C93 109.9(4) . . ?
C95 N10 C97 116.3(4) . . ?
C93 N10 C97 108.3(4) . . ?
C95 N10 C91 108.9(4) . . ?
C93 N10 C91 107.0(4) . . ?
C97 N10 C91 106.0(4) . . ?
O1 C1 O2 120.8(4) . . ?
O1 C1 C11 120.6(4) . . ?
O2 C1 C11 118.6(4) . . ?
O1 C1 Ca1 61.7(2) . . ?
O2 C1 Ca1 59.3(2) . . ?
C11 C1 Ca1 176.5(3) . . ?
O3 C2 O4 120.0(4) . . ?
O3 C2 C21 119.3(4) . . ?
O4 C2 C21 120.7(4) . . ?
O3 C2 Ca1 56.7(2) . . ?
O4 C2 Ca1 63.3(2) . . ?
C21 C2 Ca1 175.6(4) . . ?
O6 C3 O5 120.7(4) . . ?
O6 C3 C31 120.4(4) . . ?
O5 C3 C31 119.0(4) . . ?
O6 C3 Ca1 59.4(2) . . ?
O5 C3 Ca1 62.6(2) . . ?
C31 C3 Ca1 167.5(3) . . ?
O7 C4 O8 121.2(4) . . ?
O7 C4 C41 120.3(4) . . ?
O8 C4 C41 118.4(4) . . ?
O7 C4 Ca1 60.1(2) . . ?
O8 C4 Ca1 62.3(2) . . ?
C41 C4 Ca1 169.7(3) . . ?
C16 C11 C12 118.8(4) . . ?
C16 C11 C1 122.0(4) . . ?
C12 C11 C1 119.2(4) . . ?
N1 C12 C13 121.1(4) . . ?
N1 C12 C11 120.2(4) . . ?
C13 C12 C11 118.7(4) . . ?
C14 C13 C12 121.6(4) . . ?
C14 C13 H13 119.2 . . ?
C12 C13 H13 119.2 . . ?
C13 C14 C15 121.0(4) . . ?
C13 C14 H14 119.5 . . ?
C15 C14 H14 119.5 . . ?
C16 C15 C14 118.2(4) . . ?
C16 C15 H15 120.9 . . ?
C14 C15 H15 120.9 . . ?
C15 C16 C11 121.7(4) . . ?
C15 C16 N2 119.8(4) . . ?
C11 C16 N2 118.5(3) . . ?
O11 C17 N1 120.8(5) . . ?
O11 C17 C18 121.2(4) . . ?
N1 C17 C18 118.0(4) . . ?
C17 C18 C51 115.0(4) . . ?
C17 C18 C52 107.0(4) . . ?
C51 C18 C52 109.7(4) . . ?
C17 C18 C53 106.5(4) . . ?
C51 C18 C53 108.9(4) . . ?
C52 C18 C53 109.6(4) . . ?
O12 C19 N2 123.8(5) . . ?
O12 C19 C20 119.1(4) . . ?
N2 C19 C20 116.8(4) . . ?
C56 C20 C55 109.1(4) . . ?
C56 C20 C19 107.9(4) . . ?
C55 C20 C19 107.9(4) . . ?
C56 C20 C54 110.0(4) . . ?
C55 C20 C54 107.6(4) . . ?
C19 C20 C54 114.2(4) . . ?
C22 C21 C26 117.4(4) . . ?
C22 C21 C2 122.3(5) . . ?
C26 C21 C2 120.2(4) . . ?
C21 C22 C23 122.4(5) . . ?
C21 C22 N3 118.1(4) . . ?
C23 C22 N3 119.5(4) . . ?
C24 C23 C22 118.5(5) . . ?
C24 C23 H23 120.7 . . ?
C22 C23 H23 120.7 . . ?
C25 C24 C23 121.7(5) . . ?
C25 C24 H24 119.2 . . ?
C23 C24 H24 119.2 . . ?
C24 C25 C26 118.3(5) . . ?
C24 C25 H25 120.9 . . ?
C26 C25 H25 120.9 . . ?
C21 C26 N4 120.3(4) . . ?
C21 C26 C25 121.7(4) . . ?
N4 C26 C25 117.8(5) . . ?
O13 C27 N3 124.8(5) . . ?
O13 C27 C28 120.2(5) . . ?
N3 C27 C28 114.9(5) . . ?
C58 C28 C27 109.3(4) . . ?
C58 C28 C57 111.3(4) . . ?
C27 C28 C57 115.5(4) . . ?
C58 C28 C59 107.8(4) . . ?
C27 C28 C59 105.4(4) . . ?
C57 C28 C59 107.1(4) . . ?
O14 C29 N4 123.8(5) . . ?
O14 C29 C30 119.9(5) . . ?
N4 C29 C30 116.2(5) . . ?
C62 C30 C61 112.1(5) . . ?
C62 C30 C29 108.7(5) . . ?
C61 C30 C29 111.3(4) . . ?
C62 C30 C60 107.5(5) . . ?
C61 C30 C60 109.2(5) . . ?
C29 C30 C60 108.0(4) . . ?
C32 C31 C36 117.8(4) . . ?
C32 C31 C3 122.0(4) . . ?
C36 C31 C3 120.2(4) . . ?
C31 C32 C33 122.0(4) . . ?
C31 C32 N5 119.4(4) . . ?
C33 C32 N5 118.6(4) . . ?
C34 C33 C32 119.1(5) . . ?
C34 C33 H33 120.4 . . ?
C32 C33 H33 120.4 . . ?
C33 C34 C35 121.4(5) . . ?
C33 C34 H34 119.3 . . ?
C35 C34 H34 119.3 . . ?
C34 C35 C36 120.1(5) . . ?
C34 C35 H35 120.0 . . ?
C36 C35 H35 120.0 . . ?
N6 C36 C35 121.3(4) . . ?
N6 C36 C31 119.1(4) . . ?
C35 C36 C31 119.6(5) . . ?
O15 C37 N5 124.2(4) . . ?
O15 C37 C38 122.3(5) . . ?
N5 C37 C38 113.4(4) . . ?
C65 C38 C63 111.7(4) . . ?
C65 C38 C37 109.8(4) . . ?
C63 C38 C37 111.9(4) . . ?
C65 C38 C64 107.6(4) . . ?
C63 C38 C64 106.9(4) . . ?
C37 C38 C64 108.7(4) . . ?
O16 C39 N6 123.2(5) . . ?
O16 C39 C40 121.4(4) . . ?
N6 C39 C40 115.4(4) . . ?
C66 C40 C39 114.7(4) . . ?
C66 C40 C68B 115.9(7) . . ?
C39 C40 C68B 118.6(7) . . ?
C66 C40 C67 120.8(5) . . ?
C39 C40 C67 111.8(5) . . ?
C68B C40 C67 66.9(6) . . ?
C66 C40 C67B 91.2(6) . . ?
C39 C40 C67B 102.5(6) . . ?
C68B C40 C67B 108.8(8) . . ?
C66 C40 C68 98.5(5) . . ?
C39 C40 C68 104.1(5) . . ?
C67 C40 C68 103.7(6) . . ?
C67B C40 C68 144.6(7) . . ?
C46 C41 C42 118.0(4) . . ?
C46 C41 C4 122.2(4) . . ?
C42 C41 C4 119.8(4) . . ?
C41 C42 N7 120.0(4) . . ?
C41 C42 C43 120.7(4) . . ?
N7 C42 C43 119.3(4) . . ?
C44 C43 C42 118.6(4) . . ?
C44 C43 H43 120.7 . . ?
C42 C43 H43 120.7 . . ?
C45 C44 C43 121.9(4) . . ?
C45 C44 H44 119.1 . . ?
C43 C44 H44 119.1 . . ?
C44 C45 C46 119.4(4) . . ?
C44 C45 H45 120.3 . . ?
C46 C45 H45 120.3 . . ?
C41 C46 C45 121.3(4) . . ?
C41 C46 N8 119.4(3) . . ?
C45 C46 N8 119.3(4) . . ?
O17 C47 N7 123.5(4) . . ?
O17 C47 C48 121.3(4) . . ?
N7 C47 C48 115.2(4) . . ?
C71 C48 C70 108.8(4) . . ?
C71 C48 C69 110.9(4) . . ?
C70 C48 C69 109.3(4) . . ?
C71 C48 C47 109.6(4) . . ?
C70 C48 C47 112.2(4) . . ?
C69 C48 C47 106.1(4) . . ?
O18 C49 N8 123.2(4) . . ?
O18 C49 C50 122.5(4) . . ?
N8 C49 C50 114.3(3) . . ?
C73 C50 C74 112.3(4) . . ?
C73 C50 C72 106.9(4) . . ?
C74 C50 C72 110.1(4) . . ?
C73 C50 C49 109.2(4) . . ?
C74 C50 C49 109.3(4) . . ?
C72 C50 C49 109.1(4) . . ?
C18 C51 H51A 109.5 . . ?
C18 C51 H51B 109.5 . . ?
H51A C51 H51B 109.5 . . ?
C18 C51 H51C 109.5 . . ?
H51A C51 H51C 109.5 . . ?
H51B C51 H51C 109.5 . . ?
C18 C52 H52A 109.5 . . ?
C18 C52 H52B 109.5 . . ?
H52A C52 H52B 109.5 . . ?
C18 C52 H52C 109.5 . . ?
H52A C52 H52C 109.5 . . ?
H52B C52 H52C 109.5 . . ?
C18 C53 H53A 109.5 . . ?
C18 C53 H53B 109.5 . . ?
H53A C53 H53B 109.5 . . ?
C18 C53 H53C 109.5 . . ?
H53A C53 H53C 109.5 . . ?
H53B C53 H53C 109.5 . . ?
C20 C54 H54A 109.5 . . ?
C20 C54 H54B 109.5 . . ?
H54A C54 H54B 109.5 . . ?
C20 C54 H54C 109.5 . . ?
H54A C54 H54C 109.5 . . ?
H54B C54 H54C 109.5 . . ?
C20 C55 H55A 109.5 . . ?
C20 C55 H55B 109.5 . . ?
H55A C55 H55B 109.5 . . ?
C20 C55 H55C 109.5 . . ?
H55A C55 H55C 109.5 . . ?
H55B C55 H55C 109.5 . . ?
C20 C56 H56A 109.5 . . ?
C20 C56 H56B 109.5 . . ?
H56A C56 H56B 109.5 . . ?
C20 C56 H56C 109.5 . . ?
H56A C56 H56C 109.5 . . ?
H56B C56 H56C 109.5 . . ?
C28 C57 H57A 109.5 . . ?
C28 C57 H57B 109.5 . . ?
H57A C57 H57B 109.5 . . ?
C28 C57 H57C 109.5 . . ?
H57A C57 H57C 109.5 . . ?
H57B C57 H57C 109.5 . . ?
C28 C58 H58A 109.5 . . ?
C28 C58 H58B 109.5 . . ?
H58A C58 H58B 109.5 . . ?
C28 C58 H58C 109.5 . . ?
H58A C58 H58C 109.5 . . ?
H58B C58 H58C 109.5 . . ?
C28 C59 H59A 109.5 . . ?
C28 C59 H59B 109.5 . . ?
H59A C59 H59B 109.5 . . ?
C28 C59 H59C 109.5 . . ?
H59A C59 H59C 109.5 . . ?
H59B C59 H59C 109.5 . . ?
C30 C60 H60A 109.5 . . ?
C30 C60 H60B 109.5 . . ?
H60A C60 H60B 109.5 . . ?
C30 C60 H60C 109.5 . . ?
H60A C60 H60C 109.5 . . ?
H60B C60 H60C 109.5 . . ?
C30 C61 H61A 109.5 . . ?
C30 C61 H61B 109.5 . . ?
H61A C61 H61B 109.5 . . ?
C30 C61 H61C 109.5 . . ?
H61A C61 H61C 109.5 . . ?
H61B C61 H61C 109.5 . . ?
C30 C62 H62A 109.5 . . ?
C30 C62 H62B 109.5 . . ?
H62A C62 H62B 109.5 . . ?
C30 C62 H62C 109.5 . . ?
H62A C62 H62C 109.5 . . ?
H62B C62 H62C 109.5 . . ?
C38 C63 H63A 109.5 . . ?
C38 C63 H63B 109.5 . . ?
H63A C63 H63B 109.5 . . ?
C38 C63 H63C 109.5 . . ?
H63A C63 H63C 109.5 . . ?
H63B C63 H63C 109.5 . . ?
C38 C64 H64A 109.5 . . ?
C38 C64 H64B 109.5 . . ?
H64A C64 H64B 109.5 . . ?
C38 C64 H64C 109.5 . . ?
H64A C64 H64C 109.5 . . ?
H64B C64 H64C 109.5 . . ?
C38 C65 H65A 109.5 . . ?
C38 C65 H65B 109.5 . . ?
H65A C65 H65B 109.5 . . ?
C38 C65 H65C 109.5 . . ?
H65A C65 H65C 109.5 . . ?
H65B C65 H65C 109.5 . . ?
C40 C66 H66A 109.5 . . ?
C40 C66 H66B 109.5 . . ?
H66A C66 H66B 109.5 . . ?
C40 C66 H66C 109.5 . . ?
H66A C66 H66C 109.5 . . ?
H66B C66 H66C 109.5 . . ?
C40 C67 H67A 109.5 . . ?
C40 C67 H67B 109.5 . . ?
H67A C67 H67B 109.5 . . ?
C40 C67 H67C 109.5 . . ?
H67A C67 H67C 109.5 . . ?
H67B C67 H67C 109.5 . . ?
C40 C67B H67D 109.5 . . ?
C40 C67B H67E 109.5 . . ?
H67D C67B H67E 109.5 . . ?
C40 C67B H67F 109.5 . . ?
H67D C67B H67F 109.5 . . ?
H67E C67B H67F 109.5 . . ?
C40 C68 H68A 109.5 . . ?
C40 C68 H68B 109.5 . . ?
H68A C68 H68B 109.5 . . ?
C40 C68 H68C 109.5 . . ?
H68A C68 H68C 109.5 . . ?
H68B C68 H68C 109.5 . . ?
C40 C68B H68D 109.5 . . ?
C40 C68B H68E 109.5 . . ?
H68D C68B H68E 109.5 . . ?
C40 C68B H68F 109.5 . . ?
H68D C68B H68F 109.5 . . ?
H68E C68B H68F 109.5 . . ?
C48 C69 H69A 109.5 . . ?
C48 C69 H69B 109.5 . . ?
H69A C69 H69B 109.5 . . ?
C48 C69 H69C 109.5 . . ?
H69A C69 H69C 109.5 . . ?
H69B C69 H69C 109.5 . . ?
C48 C70 H70A 109.5 . . ?
C48 C70 H70B 109.5 . . ?
H70A C70 H70B 109.5 . . ?
C48 C70 H70C 109.5 . . ?
H70A C70 H70C 109.5 . . ?
H70B C70 H70C 109.5 . . ?
C48 C71 H71A 109.5 . . ?
C48 C71 H71B 109.5 . . ?
H71A C71 H71B 109.5 . . ?
C48 C71 H71C 109.5 . . ?
H71A C71 H71C 109.5 . . ?
H71B C71 H71C 109.5 . . ?
C50 C72 H72A 109.5 . . ?
C50 C72 H72B 109.5 . . ?
H72A C72 H72B 109.5 . . ?
C50 C72 H72C 109.5 . . ?
H72A C72 H72C 109.5 . . ?
H72B C72 H72C 109.5 . . ?
C50 C73 H73A 109.5 . . ?
C50 C73 H73B 109.5 . . ?
H73A C73 H73B 109.5 . . ?
C50 C73 H73C 109.5 . . ?
H73A C73 H73C 109.5 . . ?
H73B C73 H73C 109.5 . . ?
C50 C74 H74A 109.5 . . ?
C50 C74 H74B 109.5 . . ?
H74A C74 H74B 109.5 . . ?
C50 C74 H74C 109.5 . . ?
H74A C74 H74C 109.5 . . ?
H74B C74 H74C 109.5 . . ?
N9 C81 C82 116.1(4) . . ?
N9 C81 H81A 108.3 . . ?
C82 C81 H81A 108.3 . . ?
N9 C81 H81B 108.3 . . ?
C82 C81 H81B 108.3 . . ?
H81A C81 H81B 107.4 . . ?
C81 C82 H82A 109.5 . . ?
C81 C82 H82B 109.5 . . ?
H82A C82 H82B 109.5 . . ?
C81 C82 H82C 109.5 . . ?
H82A C82 H82C 109.5 . . ?
H82B C82 H82C 109.5 . . ?
C84 C83 N9 115.4(4) . . ?
C84 C83 H83A 108.4 . . ?
N9 C83 H83A 108.4 . . ?
C84 C83 H83B 108.4 . . ?
N9 C83 H83B 108.4 . . ?
H83A C83 H83B 107.5 . . ?
C83 C84 H84A 109.5 . . ?
C83 C84 H84B 109.5 . . ?
H84A C84 H84B 109.5 . . ?
C83 C84 H84C 109.5 . . ?
H84A C84 H84C 109.5 . . ?
H84B C84 H84C 109.5 . . ?
N9 C85 C86 114.8(5) . . ?
N9 C85 H85A 108.6 . . ?
C86 C85 H85A 108.6 . . ?
N9 C85 H85B 108.6 . . ?
C86 C85 H85B 108.6 . . ?
H85A C85 H85B 107.6 . . ?
C85 C86 H86A 109.5 . . ?
C85 C86 H86B 109.5 . . ?
H86A C86 H86B 109.5 . . ?
C85 C86 H86C 109.5 . . ?
H86A C86 H86C 109.5 . . ?
H86B C86 H86C 109.5 . . ?
N9 C87 C88 113.4(4) . . ?
N9 C87 H87A 108.9 . . ?
C88 C87 H87A 108.9 . . ?
N9 C87 H87B 108.9 . . ?
C88 C87 H87B 108.9 . . ?
H87A C87 H87B 107.7 . . ?
C87 C88 H88A 109.5 . . ?
C87 C88 H88B 109.5 . . ?
H88A C88 H88B 109.5 . . ?
C87 C88 H88C 109.5 . . ?
H88A C88 H88C 109.5 . . ?
H88B C88 H88C 109.5 . . ?
C92 C91 N10 115.8(4) . . ?
C92 C91 H91A 108.3 . . ?
N10 C91 H91A 108.3 . . ?
C92 C91 H91B 108.3 . . ?
N10 C91 H91B 108.3 . . ?
H91A C91 H91B 107.4 . . ?
C91 C92 H92A 109.5 . . ?
C91 C92 H92B 109.5 . . ?
H92A C92 H92B 109.5 . . ?
C91 C92 H92C 109.5 . . ?
H92A C92 H92C 109.5 . . ?
H92B C92 H92C 109.5 . . ?
N10 C93 C94 116.9(4) . . ?
N10 C93 H93A 108.1 . . ?
C94 C93 H93A 108.1 . . ?
N10 C93 H93B 108.1 . . ?
C94 C93 H93B 108.1 . . ?
H93A C93 H93B 107.3 . . ?
C93 C94 H94A 109.5 . . ?
C93 C94 H94B 109.5 . . ?
H94A C94 H94B 109.5 . . ?
C93 C94 H94C 109.5 . . ?
H94A C94 H94C 109.5 . . ?
H94B C94 H94C 109.5 . . ?
N10 C95 C96 111.2(4) . . ?
N10 C95 H95A 109.4 . . ?
C96 C95 H95A 109.4 . . ?
N10 C95 H95B 109.4 . . ?
C96 C95 H95B 109.4 . . ?
H95A C95 H95B 108.0 . . ?
C95 C96 H96A 109.5 . . ?
C95 C96 H96B 109.5 . . ?
H96A C96 H96B 109.5 . . ?
C95 C96 H96C 109.5 . . ?
H96A C96 H96C 109.5 . . ?
H96B C96 H96C 109.5 . . ?
C98 C97 N10 113.8(5) . . ?
C98 C97 H97A 108.8 . . ?
N10 C97 H97A 108.8 . . ?
C98 C97 H97B 108.8 . . ?
N10 C97 H97B 108.8 . . ?
H97A C97 H97B 107.7 . . ?
C97 C98 H98A 109.5 . . ?
C97 C98 H98B 109.5 . . ?
H98A C98 H98B 109.5 . . ?
C97 C98 H98C 109.5 . . ?
H98A C98 H98C 109.5 . . ?
H98B C98 H98C 109.5 . . ?
N11 C101 C102 173.8(10) . . ?
C101 C102 H101 109.5 . . ?
C101 C102 H102 109.5 . . ?
H101 C102 H102 109.5 . . ?
C101 C102 H103 109.5 . . ?
H101 C102 H103 109.5 . . ?
H102 C102 H103 109.5 . . ?
N11 C103 C104 148.7(19) . . ?
C103 C104 H104 109.5 . . ?
C103 C104 H105 109.5 . . ?
H104 C104 H105 109.5 . . ?
C103 C104 H106 109.5 . . ?
H104 C104 H106 109.5 . . ?
H105 C104 H106 109.5 . . ?
N12 C105 C106 174.5(8) . . ?
C105 C106 H107 109.5 . . ?
C105 C106 H108 109.5 . . ?
H107 C106 H108 109.5 . . ?
C105 C106 H109 109.5 . . ?
H107 C106 H109 109.5 . . ?
H108 C106 H109 109.5 . . ?
C108 C107 O21 104.8(7) . . ?
C108 C107 H110 110.8 . . ?
O21 C107 H110 110.8 . . ?
C108 C107 H111 110.8 . . ?
O21 C107 H111 110.8 . . ?
H110 C107 H111 108.9 . . ?
C107 C108 H112 109.5 . . ?
C107 C108 H113 109.5 . . ?
H112 C108 H113 109.5 . . ?
C107 C108 H114 109.5 . . ?
H112 C108 H114 109.5 . . ?
H113 C108 H114 109.5 . . ?
C110 C109 O21 112.3(8) . . ?
C110 C109 H115 109.1 . . ?
O21 C109 H115 109.1 . . ?
C110 C109 H116 109.1 . . ?
O21 C109 H116 109.1 . . ?
H115 C109 H116 107.9 . . ?
C109 C110 H117 109.5 . . ?
C109 C110 H118 109.5 . . ?
H117 C110 H118 109.5 . . ?
C109 C110 H119 109.5 . . ?
H117 C110 H119 109.5 . . ?
H118 C110 H119 109.5 . . ?
C112 C111 O21B 105.8(11) . . ?
C112 C111 H120 110.6 . . ?
O21B C111 H120 110.6 . . ?
C112 C111 H121 110.6 . . ?
O21B C111 H121 110.6 . . ?
H120 C111 H121 108.7 . . ?
C111 C112 H122 109.5 . . ?
C111 C112 H123 109.5 . . ?
H122 C112 H123 109.5 . . ?
C111 C112 H124 109.5 . . ?
H122 C112 H124 109.5 . . ?
H123 C112 H124 109.5 . . ?
C114 C113 O21B 103.9(11) . . ?
C114 C113 H125 111.0 . . ?
O21B C113 H125 111.0 . . ?
C114 C113 H126 111.0 . . ?
O21B C113 H126 111.0 . . ?
H125 C113 H126 109.0 . . ?
C113 C114 H127 109.5 . . ?
C113 C114 H128 109.5 . . ?
H127 C114 H128 109.5 . . ?
C113 C114 H129 109.5 . . ?
H127 C114 H129 109.5 . . ?
H128 C114 H129 109.5 . . ?

loop_
_geom_bond_atom_site_label_1
_geom_bond_atom_site_label_2
_geom_bond_distance
_geom_bond_site_symmetry_2
_geom_bond_publ_flag
Ca1 O3 2.395(4) . ?
Ca1 O2 2.434(4) . ?
Ca1 O7 2.436(4) . ?
Ca1 O6 2.443(4) . ?
Ca1 O8 2.484(4) . ?
Ca1 O1 2.488(4) . ?
Ca1 O5 2.512(4) . ?
Ca1 O4 2.542(4) . ?
Ca1 C4 2.806(5) . ?
Ca1 C1 2.825(5) . ?
Ca1 C3 2.829(5) . ?
Ca1 C2 2.845(5) . ?
O1 C1 1.258(5) . ?
O2 C1 1.270(5) . ?
O3 C2 1.269(5) . ?
O4 C2 1.281(5) . ?
O5 C3 1.272(5) . ?
O6 C3 1.254(5) . ?
O7 C4 1.260(5) . ?
O8 C4 1.277(5) . ?
O11 C17 1.230(5) . ?
O12 C19 1.237(5) . ?
O13 C27 1.237(5) . ?
O14 C29 1.218(5) . ?
O15 C37 1.234(5) . ?
O16 C39 1.224(5) . ?
O17 C47 1.222(4) . ?
O18 C49 1.194(4) . ?
O21 O21B 0.818(15) . ?
O21 C107 1.473(7) . ?
O21 C109 1.477(7) . ?
O21B C111 1.450(9) . ?
O21B C113 1.480(10) . ?
N1 C17 1.364(5) . ?
N1 C12 1.373(5) . ?
N1 H1 0.8800 . ?
N2 C19 1.355(5) . ?
N2 C16 1.408(5) . ?
N2 H2 0.8800 . ?
N3 C27 1.350(5) . ?
N3 C22 1.412(6) . ?
N3 H3 0.8800 . ?
N4 C29 1.364(6) . ?
N4 C26 1.408(5) . ?
N4 H4 0.8800 . ?
N5 C37 1.353(6) . ?
N5 C32 1.431(5) . ?
N5 H5 0.8800 . ?
N6 C36 1.377(6) . ?
N6 C39 1.381(5) . ?
N6 H6 0.8800 . ?
N7 C47 1.372(5) . ?
N7 C42 1.410(5) . ?
N7 H7 0.8800 . ?
N8 C49 1.363(5) . ?
N8 C46 1.427(5) . ?
N8 H8 0.8800 . ?
N9 C85 1.490(6) . ?
N9 C81 1.499(5) . ?
N9 C87 1.527(5) . ?
N9 C83 1.571(6) . ?
N10 C95 1.458(5) . ?
N10 C93 1.495(6) . ?
N10 C97 1.550(6) . ?
N10 C91 1.556(5) . ?
N11 C101 1.152(7) . ?
N11 C103 1.166(10) . ?
N12 C105 1.177(9) . ?
C1 C11 1.504(5) . ?
C2 C21 1.496(5) . ?
C3 C31 1.515(5) . ?
C4 C41 1.530(5) . ?
C11 C16 1.407(5) . ?
C11 C12 1.444(5) . ?
C12 C13 1.382(5) . ?
C13 C14 1.379(6) . ?
C13 H13 0.9500 . ?
C14 C15 1.420(6) . ?
C14 H14 0.9500 . ?
C15 C16 1.388(5) . ?
C15 H15 0.9500 . ?
C17 C18 1.495(6) . ?
C18 C51 1.518(5) . ?
C18 C52 1.520(6) . ?
C18 C53 1.555(6) . ?
C19 C20 1.528(6) . ?
C20 C56 1.515(6) . ?
C20 C55 1.524(6) . ?
C20 C54 1.542(5) . ?
C21 C22 1.378(6) . ?
C21 C26 1.395(6) . ?
C22 C23 1.405(6) . ?
C23 C24 1.389(6) . ?
C23 H23 0.9500 . ?
C24 C25 1.368(5) . ?
C24 H24 0.9500 . ?
C25 C26 1.424(5) . ?
C25 H25 0.9500 . ?
C27 C28 1.532(7) . ?
C28 C58 1.480(5) . ?
C28 C57 1.534(6) . ?
C28 C59 1.564(6) . ?
C29 C30 1.534(6) . ?
C30 C62 1.459(7) . ?
C30 C61 1.470(6) . ?
C30 C60 1.545(6) . ?
C31 C32 1.379(6) . ?
C31 C36 1.437(5) . ?
C32 C33 1.401(5) . ?
C33 C34 1.367(6) . ?
C33 H33 0.9500 . ?
C34 C35 1.383(6) . ?
C34 H34 0.9500 . ?
C35 C36 1.395(5) . ?
C35 H35 0.9500 . ?
C37 C38 1.535(6) . ?
C38 C65 1.497(6) . ?
C38 C63 1.501(6) . ?
C38 C64 1.558(6) . ?
C39 C40 1.520(6) . ?
C40 C66 1.519(5) . ?
C40 C68B 1.521(7) . ?
C40 C67 1.533(6) . ?
C40 C67B 1.589(7) . ?
C40 C68 1.595(6) . ?
C41 C46 1.389(5) . ?
C41 C42 1.406(5) . ?
C42 C43 1.418(5) . ?
C43 C44 1.376(6) . ?
C43 H43 0.9500 . ?
C44 C45 1.366(5) . ?
C44 H44 0.9500 . ?
C45 C46 1.402(5) . ?
C45 H45 0.9500 . ?
C47 C48 1.540(6) . ?
C48 C71 1.488(5) . ?
C48 C70 1.537(6) . ?
C48 C69 1.538(5) . ?
C49 C50 1.552(6) . ?
C50 C73 1.501(5) . ?
C50 C74 1.518(6) . ?
C50 C72 1.544(6) . ?
C51 H51A 0.9800 . ?
C51 H51B 0.9800 . ?
C51 H51C 0.9800 . ?
C52 H52A 0.9800 . ?
C52 H52B 0.9800 . ?
C52 H52C 0.9800 . ?
C53 H53A 0.9800 . ?
C53 H53B 0.9800 . ?
C53 H53C 0.9800 . ?
C54 H54A 0.9800 . ?
C54 H54B 0.9800 . ?
C54 H54C 0.9800 . ?
C55 H55A 0.9800 . ?
C55 H55B 0.9800 . ?
C55 H55C 0.9800 . ?
C56 H56A 0.9800 . ?
C56 H56B 0.9800 . ?
C56 H56C 0.9800 . ?
C57 H57A 0.9800 . ?
C57 H57B 0.9800 . ?
C57 H57C 0.9800 . ?
C58 H58A 0.9800 . ?
C58 H58B 0.9800 . ?
C58 H58C 0.9800 . ?
C59 H59A 0.9800 . ?
C59 H59B 0.9800 . ?
C59 H59C 0.9800 . ?
C60 H60A 0.9800 . ?
C60 H60B 0.9800 . ?
C60 H60C 0.9800 . ?
C61 H61A 0.9800 . ?
C61 H61B 0.9800 . ?
C61 H61C 0.9800 . ?
C62 H62A 0.9800 . ?
C62 H62B 0.9800 . ?
C62 H62C 0.9800 . ?
C63 H63A 0.9800 . ?
C63 H63B 0.9800 . ?
C63 H63C 0.9800 . ?
C64 H64A 0.9800 . ?
C64 H64B 0.9800 . ?
C64 H64C 0.9800 . ?
C65 H65A 0.9800 . ?
C65 H65B 0.9800 . ?
C65 H65C 0.9800 . ?
C66 H66A 0.9800 . ?
C66 H66B 0.9800 . ?
C66 H66C 0.9800 . ?
C67 H67A 0.9800 . ?
C67 H67B 0.9800 . ?
C67 H67C 0.9800 . ?
C67B H67D 0.9800 . ?
C67B H67E 0.9800 . ?
C67B H67F 0.9800 . ?
C68 H68A 0.9800 . ?
C68 H68B 0.9800 . ?
C68 H68C 0.9800 . ?
C68B H68D 0.9800 . ?
C68B H68E 0.9800 . ?
C68B H68F 0.9800 . ?
C69 H69A 0.9800 . ?
C69 H69B 0.9800 . ?
C69 H69C 0.9800 . ?
C70 H70A 0.9800 . ?
C70 H70B 0.9800 . ?
C70 H70C 0.9800 . ?
C71 H71A 0.9800 . ?
C71 H71B 0.9800 . ?
C71 H71C 0.9800 . ?
C72 H72A 0.9800 . ?
C72 H72B 0.9800 . ?
C72 H72C 0.9800 . ?
C73 H73A 0.9800 . ?
C73 H73B 0.9800 . ?
C73 H73C 0.9800 . ?
C74 H74A 0.9800 . ?
C74 H74B 0.9800 . ?
C74 H74C 0.9800 . ?
C81 C82 1.510(6) . ?
C81 H81A 0.9900 . ?
C81 H81B 0.9900 . ?
C82 H82A 0.9800 . ?
C82 H82B 0.9800 . ?
C82 H82C 0.9800 . ?
C83 C84 1.465(7) . ?
C83 H83A 0.9900 . ?
C83 H83B 0.9900 . ?
C84 H84A 0.9800 . ?
C84 H84B 0.9800 . ?
C84 H84C 0.9800 . ?
C85 C86 1.559(8) . ?
C85 H85A 0.9900 . ?
C85 H85B 0.9900 . ?
C86 H86A 0.9800 . ?
C86 H86B 0.9800 . ?
C86 H86C 0.9800 . ?
C87 C88 1.540(6) . ?
C87 H87A 0.9900 . ?
C87 H87B 0.9900 . ?
C88 H88A 0.9800 . ?
C88 H88B 0.9800 . ?
C88 H88C 0.9800 . ?
C91 C92 1.484(6) . ?
C91 H91A 0.9900 . ?
C91 H91B 0.9900 . ?
C92 H92A 0.9800 . ?
C92 H92B 0.9800 . ?
C92 H92C 0.9800 . ?
C93 C94 1.540(6) . ?
C93 H93A 0.9900 . ?
C93 H93B 0.9900 . ?
C94 H94A 0.9800 . ?
C94 H94B 0.9800 . ?
C94 H94C 0.9800 . ?
C95 C96 1.577(6) . ?
C95 H95A 0.9900 . ?
C95 H95B 0.9900 . ?
C96 H96A 0.9800 . ?
C96 H96B 0.9800 . ?
C96 H96C 0.9800 . ?
C97 C98 1.464(7) . ?
C97 H97A 0.9900 . ?
C97 H97B 0.9900 . ?
C98 H98A 0.9800 . ?
C98 H98B 0.9800 . ?
C98 H98C 0.9800 . ?
C101 C102 1.489(8) . ?
C102 H101 0.9800 . ?
C102 H102 0.9800 . ?
C102 H103 0.9800 . ?
C103 C104 1.493(11) . ?
C104 H104 0.9800 . ?
C104 H105 0.9800 . ?
C104 H106 0.9800 . ?
C105 C106 1.534(9) . ?
C106 H107 0.9800 . ?
C106 H108 0.9800 . ?
C106 H109 0.9800 . ?
C107 C108 1.385(8) . ?
C107 H110 0.9900 . ?
C107 H111 0.9900 . ?
C108 H112 0.9800 . ?
C108 H113 0.9800 . ?
C108 H114 0.9800 . ?
C109 C110 1.411(9) . ?
C109 H115 0.9900 . ?
C109 H116 0.9900 . ?
C110 H117 0.9800 . ?
C110 H118 0.9800 . ?
C110 H119 0.9800 . ?
C111 C112 1.416(10) . ?
C111 H120 0.9900 . ?
C111 H121 0.9900 . ?
C112 H122 0.9800 . ?
C112 H123 0.9800 . ?
C112 H124 0.9800 . ?
C113 C114 1.387(10) . ?
C113 H125 0.9900 . ?
C113 H126 0.9900 . ?
C114 H127 0.9800 . ?
C114 H128 0.9800 . ?
C114 H129 0.9800 . ?

loop_
_geom_torsion_atom_site_label_1
_geom_torsion_atom_site_label_2
_geom_torsion_atom_site_label_3
_geom_torsion_atom_site_label_4
_geom_torsion
_geom_torsion_site_symmetry_1
_geom_torsion_site_symmetry_2
_geom_torsion_site_symmetry_3
_geom_torsion_site_symmetry_4
_geom_torsion_publ_flag
O3 Ca1 O1 C1 -100.8(2) . . . . ?
O2 Ca1 O1 C1 -2.1(2) . . . . ?
O7 Ca1 O1 C1 87.0(2) . . . . ?
O6 Ca1 O1 C1 -175.6(2) . . . . ?
O8 Ca1 O1 C1 48.7(2) . . . . ?
O5 Ca1 O1 C1 177.8(2) . . . . ?
O4 Ca1 O1 C1 -59.8(2) . . . . ?
C4 Ca1 O1 C1 66.5(2) . . . . ?
C3 Ca1 O1 C1 -176.0(2) . . . . ?
C2 Ca1 O1 C1 -81.8(2) . . . . ?
O3 Ca1 O2 C1 81.1(2) . . . . ?
O7 Ca1 O2 C1 -78.4(2) . . . . ?
O6 Ca1 O2 C1 169.5(3) . . . . ?
O8 Ca1 O2 C1 -132.5(2) . . . . ?
O1 Ca1 O2 C1 2.1(2) . . . . ?
O5 Ca1 O2 C1 2.0(3) . . . . ?
O4 Ca1 O2 C1 133.6(2) . . . . ?
C4 Ca1 O2 C1 -104.9(2) . . . . ?
C3 Ca1 O2 C1 33.8(7) . . . . ?
C2 Ca1 O2 C1 107.1(2) . . . . ?
O2 Ca1 O3 C2 81.8(3) . . . . ?
O7 Ca1 O3 C2 155.4(3) . . . . ?
O6 Ca1 O3 C2 -80.4(3) . . . . ?
O8 Ca1 O3 C2 7.9(3) . . . . ?
O1 Ca1 O3 C2 134.0(3) . . . . ?
O5 Ca1 O3 C2 -133.0(3) . . . . ?
O4 Ca1 O3 C2 0.5(2) . . . . ?
C4 Ca1 O3 C2 54.6(6) . . . . ?
C1 Ca1 O3 C2 108.1(3) . . . . ?
C3 Ca1 O3 C2 -106.0(3) . . . . ?
O3 Ca1 O4 C2 -0.5(2) . . . . ?
O2 Ca1 O4 C2 -97.7(2) . . . . ?
O7 Ca1 O4 C2 -164.9(2) . . . . ?
O6 Ca1 O4 C2 92.7(2) . . . . ?
O8 Ca1 O4 C2 -176.3(2) . . . . ?
O1 Ca1 O4 C2 -55.0(2) . . . . ?
O5 Ca1 O4 C2 53.4(3) . . . . ?
C4 Ca1 O4 C2 -168.6(2) . . . . ?
C1 Ca1 O4 C2 -78.3(2) . . . . ?
C3 Ca1 O4 C2 72.0(2) . . . . ?
O3 Ca1 O5 C3 85.3(2) . . . . ?
O2 Ca1 O5 C3 167.8(2) . . . . ?
O7 Ca1 O5 C3 -114.7(2) . . . . ?
O6 Ca1 O5 C3 -7.4(2) . . . . ?
O8 Ca1 O5 C3 -69.3(2) . . . . ?
O1 Ca1 O5 C3 167.7(2) . . . . ?
O4 Ca1 O5 C3 44.6(2) . . . . ?
C4 Ca1 O5 C3 -96.5(2) . . . . ?
C1 Ca1 O5 C3 168.8(2) . . . . ?
C2 Ca1 O5 C3 66.1(2) . . . . ?
O3 Ca1 O6 C3 -74.2(3) . . . . ?
O2 Ca1 O6 C3 -163.4(3) . . . . ?
O7 Ca1 O6 C3 87.8(3) . . . . ?
O8 Ca1 O6 C3 140.2(3) . . . . ?
O1 Ca1 O6 C3 -0.8(3) . . . . ?
O5 Ca1 O6 C3 7.5(2) . . . . ?
O4 Ca1 O6 C3 -127.2(3) . . . . ?
C4 Ca1 O6 C3 115.1(3) . . . . ?
C2 Ca1 O6 C3 -100.3(3) . . . . ?
O3 Ca1 O7 C4 -150.8(3) . . . . ?
O2 Ca1 O7 C4 -75.2(2) . . . . ?
O6 Ca1 O7 C4 87.8(2) . . . . ?
O8 Ca1 O7 C4 7.0(2) . . . . ?
O1 Ca1 O7 C4 -129.0(2) . . . . ?
O5 Ca1 O7 C4 139.3(2) . . . . ?
O4 Ca1 O7 C4 -7.2(3) . . . . ?
C1 Ca1 O7 C4 -101.9(2) . . . . ?
C3 Ca1 O7 C4 114.6(3) . . . . ?
C2 Ca1 O7 C4 -45.2(7) . . . . ?
O3 Ca1 O8 C4 159.1(2) . . . . ?
O2 Ca1 O8 C4 81.2(2) . . . . ?
O7 Ca1 O8 C4 -6.9(2) . . . . ?
O6 Ca1 O8 C4 -113.8(2) . . . . ?
O1 Ca1 O8 C4 42.0(2) . . . . ?
O5 Ca1 O8 C4 -69.4(3) . . . . ?
O4 Ca1 O8 C4 165.1(2) . . . . ?
C1 Ca1 O8 C4 61.7(2) . . . . ?
C3 Ca1 O8 C4 -96.2(3) . . . . ?
C2 Ca1 O8 C4 163.1(2) . . . . ?
C107 O21 O21B C111 -53(5) . . . . ?
C109 O21 O21B C111 5.0(19) . . . . ?
C107 O21 O21B C113 30(5) . . . . ?
C109 O21 O21B C113 87(6) . . . . ?
Ca1 O1 C1 O2 3.8(4) . . . . ?
Ca1 O1 C1 C11 -176.9(3) . . . . ?
Ca1 O2 C1 O1 -3.9(4) . . . . ?
Ca1 O2 C1 C11 176.8(3) . . . . ?
O3 Ca1 C1 O1 77.2(2) . . . . ?
O2 Ca1 C1 O1 176.2(4) . . . . ?
O7 Ca1 C1 O1 -87.1(2) . . . . ?
O8 Ca1 C1 O1 -137.0(2) . . . . ?
O5 Ca1 C1 O1 -2.5(2) . . . . ?
O4 Ca1 C1 O1 128.5(2) . . . . ?
C4 Ca1 C1 O1 -113.2(2) . . . . ?
C3 Ca1 C1 O1 6.1(3) . . . . ?
C2 Ca1 C1 O1 102.2(3) . . . . ?
O3 Ca1 C1 O2 -99.1(2) . . . . ?
O7 Ca1 C1 O2 96.7(2) . . . . ?
O8 Ca1 C1 O2 46.8(2) . . . . ?
O1 Ca1 C1 O2 -176.2(4) . . . . ?
O5 Ca1 C1 O2 -178.70(19) . . . . ?
O4 Ca1 C1 O2 -47.7(2) . . . . ?
C4 Ca1 C1 O2 70.5(2) . . . . ?
C3 Ca1 C1 O2 -170.1(2) . . . . ?
C2 Ca1 C1 O2 -74.0(2) . . . . ?
Ca1 O3 C2 O4 -0.9(4) . . . . ?
Ca1 O3 C2 C21 177.8(3) . . . . ?
Ca1 O4 C2 O3 0.8(4) . . . . ?
Ca1 O4 C2 C21 -177.9(3) . . . . ?
O2 Ca1 C2 O3 -98.5(3) . . . . ?
O7 Ca1 C2 O3 -128.2(6) . . . . ?
O6 Ca1 C2 O3 97.3(3) . . . . ?
O8 Ca1 C2 O3 -174.9(2) . . . . ?
O1 Ca1 C2 O3 -46.6(3) . . . . ?
O5 Ca1 C2 O3 47.3(3) . . . . ?
O4 Ca1 C2 O3 -179.2(4) . . . . ?
C4 Ca1 C2 O3 -161.6(2) . . . . ?
C1 Ca1 C2 O3 -72.9(3) . . . . ?
C3 Ca1 C2 O3 71.6(3) . . . . ?
O3 Ca1 C2 O4 179.2(4) . . . . ?
O2 Ca1 C2 O4 80.7(2) . . . . ?
O7 Ca1 C2 O4 51.0(7) . . . . ?
O6 Ca1 C2 O4 -83.5(2) . . . . ?
O8 Ca1 C2 O4 4.3(3) . . . . ?
O1 Ca1 C2 O4 132.5(2) . . . . ?
O5 Ca1 C2 O4 -133.6(2) . . . . ?
C4 Ca1 C2 O4 17.5(3) . . . . ?
C1 Ca1 C2 O4 106.2(2) . . . . ?
C3 Ca1 C2 O4 -109.3(2) . . . . ?
Ca1 O6 C3 O5 -13.9(4) . . . . ?
Ca1 O6 C3 C31 165.5(3) . . . . ?
Ca1 O5 C3 O6 13.4(4) . . . . ?
Ca1 O5 C3 C31 -165.9(3) . . . . ?
O3 Ca1 C3 O6 103.0(3) . . . . ?
O2 Ca1 C3 O6 151.1(6) . . . . ?
O7 Ca1 C3 O6 -98.4(3) . . . . ?
O8 Ca1 C3 O6 -43.3(3) . . . . ?
O1 Ca1 C3 O6 179.5(2) . . . . ?
O5 Ca1 C3 O6 -166.6(4) . . . . ?
O4 Ca1 C3 O6 52.4(3) . . . . ?
C4 Ca1 C3 O6 -72.4(3) . . . . ?
C1 Ca1 C3 O6 176.4(2) . . . . ?
C2 Ca1 C3 O6 77.8(3) . . . . ?
O3 Ca1 C3 O5 -90.4(2) . . . . ?
O2 Ca1 C3 O5 -42.3(8) . . . . ?
O7 Ca1 C3 O5 68.2(2) . . . . ?
O6 Ca1 C3 O5 166.6(4) . . . . ?
O8 Ca1 C3 O5 123.3(2) . . . . ?
O1 Ca1 C3 O5 -13.9(2) . . . . ?
O4 Ca1 C3 O5 -141.0(2) . . . . ?
C4 Ca1 C3 O5 94.2(2) . . . . ?
C1 Ca1 C3 O5 -17.0(3) . . . . ?
C2 Ca1 C3 O5 -115.6(2) . . . . ?
O3 Ca1 C3 C31 10.1(15) . . . . ?
O2 Ca1 C3 C31 58.3(19) . . . . ?
O7 Ca1 C3 C31 168.7(15) . . . . ?
O6 Ca1 C3 C31 -92.9(15) . . . . ?
O8 Ca1 C3 C31 -136.2(15) . . . . ?
O1 Ca1 C3 C31 86.6(15) . . . . ?
O5 Ca1 C3 C31 100.6(15) . . . . ?
O4 Ca1 C3 C31 -40.4(15) . . . . ?
C4 Ca1 C3 C31 -165.3(14) . . . . ?
C1 Ca1 C3 C31 83.5(15) . . . . ?
C2 Ca1 C3 C31 -15.1(15) . . . . ?
Ca1 O7 C4 O8 -12.8(4) . . . . ?
Ca1 O7 C4 C41 168.0(3) . . . . ?
Ca1 O8 C4 O7 12.5(4) . . . . ?
Ca1 O8 C4 C41 -168.3(3) . . . . ?
O3 Ca1 C4 O7 127.7(5) . . . . ?
O2 Ca1 C4 O7 99.6(2) . . . . ?
O6 Ca1 C4 O7 -98.5(2) . . . . ?
O8 Ca1 C4 O7 -167.6(4) . . . . ?
O1 Ca1 C4 O7 49.6(2) . . . . ?
O5 Ca1 C4 O7 -44.3(3) . . . . ?
O4 Ca1 C4 O7 175.30(19) . . . . ?
C1 Ca1 C4 O7 73.8(2) . . . . ?
C3 Ca1 C4 O7 -73.0(3) . . . . ?
C2 Ca1 C4 O7 166.4(2) . . . . ?
O3 Ca1 C4 O8 -64.7(6) . . . . ?
O2 Ca1 C4 O8 -92.7(2) . . . . ?
O7 Ca1 C4 O8 167.6(4) . . . . ?
O6 Ca1 C4 O8 69.1(2) . . . . ?
O1 Ca1 C4 O8 -142.8(2) . . . . ?
O5 Ca1 C4 O8 123.4(2) . . . . ?
O4 Ca1 C4 O8 -17.1(2) . . . . ?
C1 Ca1 C4 O8 -118.5(2) . . . . ?
C3 Ca1 C4 O8 94.6(3) . . . . ?
C2 Ca1 C4 O8 -26.0(3) . . . . ?
O3 Ca1 C4 C41 32(2) . . . . ?
O2 Ca1 C4 C41 4.1(18) . . . . ?
O7 Ca1 C4 C41 -95.5(19) . . . . ?
O6 Ca1 C4 C41 166.0(18) . . . . ?
O8 Ca1 C4 C41 96.8(19) . . . . ?
O1 Ca1 C4 C41 -45.9(19) . . . . ?
O5 Ca1 C4 C41 -139.8(18) . . . . ?
O4 Ca1 C4 C41 79.8(19) . . . . ?
C1 Ca1 C4 C41 -21.7(18) . . . . ?
C3 Ca1 C4 C41 -168.5(18) . . . . ?
C2 Ca1 C4 C41 70.9(19) . . . . ?
O1 C1 C11 C16 162.2(4) . . . . ?
O2 C1 C11 C16 -18.5(5) . . . . ?
O1 C1 C11 C12 -18.7(5) . . . . ?
O2 C1 C11 C12 160.6(4) . . . . ?
C17 N1 C12 C13 14.2(7) . . . . ?
C17 N1 C12 C11 -166.6(4) . . . . ?
C16 C11 C12 N1 -176.8(4) . . . . ?
C1 C11 C12 N1 4.0(5) . . . . ?
C16 C11 C12 C13 2.3(6) . . . . ?
C1 C11 C12 C13 -176.8(4) . . . . ?
N1 C12 C13 C14 176.5(4) . . . . ?
C11 C12 C13 C14 -2.6(6) . . . . ?
C12 C13 C14 C15 1.1(7) . . . . ?
C13 C14 C15 C16 0.8(6) . . . . ?
C14 C15 C16 C11 -1.0(6) . . . . ?
C14 C15 C16 N2 178.8(4) . . . . ?
C12 C11 C16 C15 -0.5(6) . . . . ?
C1 C11 C16 C15 178.6(4) . . . . ?
C12 C11 C16 N2 179.6(4) . . . . ?
C1 C11 C16 N2 -1.3(6) . . . . ?
C19 N2 C16 C15 18.9(7) . . . . ?
C19 N2 C16 C11 -161.3(4) . . . . ?
C12 N1 C17 O11 1.6(7) . . . . ?
C12 N1 C17 C18 -175.6(4) . . . . ?
O11 C17 C18 C51 -174.9(4) . . . . ?
N1 C17 C18 C51 2.3(6) . . . . ?
O11 C17 C18 C52 62.9(6) . . . . ?
N1 C17 C18 C52 -119.8(4) . . . . ?
O11 C17 C18 C53 -54.2(6) . . . . ?
N1 C17 C18 C53 123.0(4) . . . . ?
C16 N2 C19 O12 -1.3(8) . . . . ?
C16 N2 C19 C20 -174.8(4) . . . . ?
O12 C19 C20 C56 53.5(6) . . . . ?
N2 C19 C20 C56 -132.7(4) . . . . ?
O12 C19 C20 C55 -64.3(6) . . . . ?
N2 C19 C20 C55 109.4(5) . . . . ?
O12 C19 C20 C54 176.1(4) . . . . ?
N2 C19 C20 C54 -10.1(6) . . . . ?
O3 C2 C21 C22 -15.6(6) . . . . ?
O4 C2 C21 C22 163.1(4) . . . . ?
O3 C2 C21 C26 161.8(4) . . . . ?
O4 C2 C21 C26 -19.5(6) . . . . ?
C26 C21 C22 C23 0.3(6) . . . . ?
C2 C21 C22 C23 177.7(4) . . . . ?
C26 C21 C22 N3 178.9(4) . . . . ?
C2 C21 C22 N3 -3.7(6) . . . . ?
C27 N3 C22 C21 -172.6(4) . . . . ?
C27 N3 C22 C23 6.1(7) . . . . ?
C21 C22 C23 C24 -0.6(7) . . . . ?
N3 C22 C23 C24 -179.2(4) . . . . ?
C22 C23 C24 C25 0.2(7) . . . . ?
C23 C24 C25 C26 0.3(7) . . . . ?
C22 C21 C26 N4 -176.6(3) . . . . ?
C2 C21 C26 N4 5.9(6) . . . . ?
C22 C21 C26 C25 0.3(6) . . . . ?
C2 C21 C26 C25 -177.1(3) . . . . ?
C29 N4 C26 C21 -169.9(4) . . . . ?
C29 N4 C26 C25 13.0(6) . . . . ?
C24 C25 C26 C21 -0.6(6) . . . . ?
C24 C25 C26 N4 176.4(4) . . . . ?
C22 N3 C27 O13 -3.1(7) . . . . ?
C22 N3 C27 C28 174.4(4) . . . . ?
O13 C27 C28 C58 -26.5(6) . . . . ?
N3 C27 C28 C58 155.9(4) . . . . ?
O13 C27 C28 C57 -152.8(4) . . . . ?
N3 C27 C28 C57 29.5(6) . . . . ?
O13 C27 C28 C59 89.2(5) . . . . ?
N3 C27 C28 C59 -88.5(4) . . . . ?
C26 N4 C29 O14 0.8(8) . . . . ?
C26 N4 C29 C30 -175.4(4) . . . . ?
O14 C29 C30 C62 2.3(7) . . . . ?
N4 C29 C30 C62 178.7(5) . . . . ?
O14 C29 C30 C61 126.2(5) . . . . ?
N4 C29 C30 C61 -57.5(6) . . . . ?
O14 C29 C30 C60 -114.0(5) . . . . ?
N4 C29 C30 C60 62.3(6) . . . . ?
O6 C3 C31 C32 162.2(4) . . . . ?
O5 C3 C31 C32 -18.4(6) . . . . ?
Ca1 C3 C31 C32 -112.3(15) . . . . ?
O6 C3 C31 C36 -18.9(6) . . . . ?
O5 C3 C31 C36 160.4(4) . . . . ?
Ca1 C3 C31 C36 66.5(16) . . . . ?
C36 C31 C32 C33 0.6(6) . . . . ?
C3 C31 C32 C33 179.4(3) . . . . ?
C36 C31 C32 N5 179.7(3) . . . . ?
C3 C31 C32 N5 -1.5(6) . . . . ?
C37 N5 C32 C31 -149.2(4) . . . . ?
C37 N5 C32 C33 29.9(6) . . . . ?
C31 C32 C33 C34 -2.1(6) . . . . ?
N5 C32 C33 C34 178.8(4) . . . . ?
C32 C33 C34 C35 1.9(7) . . . . ?
C33 C34 C35 C36 -0.1(7) . . . . ?
C39 N6 C36 C35 11.8(7) . . . . ?
C39 N6 C36 C31 -168.6(4) . . . . ?
C34 C35 C36 N6 178.1(4) . . . . ?
C34 C35 C36 C31 -1.5(6) . . . . ?
C32 C31 C36 N6 -178.3(4) . . . . ?
C3 C31 C36 N6 2.8(6) . . . . ?
C32 C31 C36 C35 1.2(6) . . . . ?
C3 C31 C36 C35 -177.7(4) . . . . ?
C32 N5 C37 O15 2.4(7) . . . . ?
C32 N5 C37 C38 -175.4(4) . . . . ?
O15 C37 C38 C65 6.6(6) . . . . ?
N5 C37 C38 C65 -175.5(4) . . . . ?
O15 C37 C38 C63 131.2(5) . . . . ?
N5 C37 C38 C63 -50.9(5) . . . . ?
O15 C37 C38 C64 -110.9(5) . . . . ?
N5 C37 C38 C64 67.0(5) . . . . ?
C36 N6 C39 O16 1.2(7) . . . . ?
C36 N6 C39 C40 -179.9(4) . . . . ?
O16 C39 C40 C66 -157.5(4) . . . . ?
N6 C39 C40 C66 23.6(5) . . . . ?
O16 C39 C40 C68B 59.5(10) . . . . ?
N6 C39 C40 C68B -119.4(9) . . . . ?
O16 C39 C40 C67 -15.2(7) . . . . ?
N6 C39 C40 C67 165.9(6) . . . . ?
O16 C39 C40 C67B -60.3(8) . . . . ?
N6 C39 C40 C67B 120.8(7) . . . . ?
O16 C39 C40 C68 96.1(6) . . . . ?
N6 C39 C40 C68 -82.8(5) . . . . ?
O7 C4 C41 C46 165.7(4) . . . . ?
O8 C4 C41 C46 -13.5(6) . . . . ?
Ca1 C4 C41 C46 -104.8(18) . . . . ?
O7 C4 C41 C42 -14.2(5) . . . . ?
O8 C4 C41 C42 166.6(3) . . . . ?
Ca1 C4 C41 C42 75.3(19) . . . . ?
C46 C41 C42 N7 -180.0(4) . . . . ?
C4 C41 C42 N7 -0.1(5) . . . . ?
C46 C41 C42 C43 1.5(6) . . . . ?
C4 C41 C42 C43 -178.6(4) . . . . ?
C47 N7 C42 C41 -171.3(4) . . . . ?
C47 N7 C42 C43 7.2(6) . . . . ?
C41 C42 C43 C44 1.0(6) . . . . ?
N7 C42 C43 C44 -177.5(4) . . . . ?
C42 C43 C44 C45 -2.8(7) . . . . ?
C43 C44 C45 C46 2.0(7) . . . . ?
C42 C41 C46 C45 -2.4(6) . . . . ?
C4 C41 C46 C45 177.7(4) . . . . ?
C42 C41 C46 N8 178.8(3) . . . . ?
C4 C41 C46 N8 -1.1(6) . . . . ?
C44 C45 C46 C41 0.7(6) . . . . ?
C44 C45 C46 N8 179.6(4) . . . . ?
C49 N8 C46 C41 -155.1(4) . . . . ?
C49 N8 C46 C45 26.1(6) . . . . ?
C42 N7 C47 O17 0.8(7) . . . . ?
C42 N7 C47 C48 179.5(4) . . . . ?
O17 C47 C48 C71 -16.7(6) . . . . ?
N7 C47 C48 C71 164.7(4) . . . . ?
O17 C47 C48 C70 -137.7(4) . . . . ?
N7 C47 C48 C70 43.7(5) . . . . ?
O17 C47 C48 C69 103.0(5) . . . . ?
N7 C47 C48 C69 -75.6(4) . . . . ?
C46 N8 C49 O18 2.0(7) . . . . ?
C46 N8 C49 C50 -178.0(4) . . . . ?
O18 C49 C50 C73 3.6(6) . . . . ?
N8 C49 C50 C73 -176.4(4) . . . . ?
O18 C49 C50 C74 -119.5(5) . . . . ?
N8 C49 C50 C74 60.5(5) . . . . ?
O18 C49 C50 C72 120.0(5) . . . . ?
N8 C49 C50 C72 -59.9(5) . . . . ?
C85 N9 C81 C82 -60.0(6) . . . . ?
C87 N9 C81 C82 177.8(4) . . . . ?
C83 N9 C81 C82 60.6(5) . . . . ?
C85 N9 C83 C84 -177.4(5) . . . . ?
C81 N9 C83 C84 61.2(6) . . . . ?
C87 N9 C83 C84 -54.7(7) . . . . ?
C81 N9 C85 C86 -55.9(6) . . . . ?
C87 N9 C85 C86 62.7(7) . . . . ?
C83 N9 C85 C86 -177.0(5) . . . . ?
C85 N9 C87 C88 61.4(6) . . . . ?
C81 N9 C87 C88 -177.6(4) . . . . ?
C83 N9 C87 C88 -59.4(5) . . . . ?
C95 N10 C91 C92 64.9(6) . . . . ?
C93 N10 C91 C92 -53.8(6) . . . . ?
C97 N10 C91 C92 -169.3(5) . . . . ?
C95 N10 C93 C94 -171.9(4) . . . . ?
C97 N10 C93 C94 60.0(5) . . . . ?
C91 N10 C93 C94 -53.9(5) . . . . ?
C93 N10 C95 C96 -70.6(6) . . . . ?
C97 N10 C95 C96 52.9(6) . . . . ?
C91 N10 C95 C96 172.5(5) . . . . ?
C95 N10 C97 C98 53.0(6) . . . . ?
C93 N10 C97 C98 177.3(5) . . . . ?
C91 N10 C97 C98 -68.1(6) . . . . ?
C101 N11 C103 C104 11(3) . . . . ?
O21B O21 C107 C108 -44(5) . . . . ?
C109 O21 C107 C108 -170.7(9) . . . . ?
O21B O21 C109 C110 -179.4(16) . . . . ?
C107 O21 C109 C110 -166.1(9) . . . . ?
O21 O21B C111 C112 167(3) . . . . ?
C113 O21B C111 C112 2(3) . . . . ?
O21 O21B C113 C114 106(6) . . . . ?
C111 O21B C113 C114 -176(2) . . . . ?
